data_7004591
loop_
_publ_author_name
'Inagaki, Akiko'
'Nakagawa, Hiroki'
'Akita, Munetaka'
'Inoue, Keiichi'
'Sakai, Makoto'
'Fujii, Masaaki'

_publ_section_title
;
 Synthesis of Pd complexes directly linked to the light-absorbing
 [(bpy)3Ru]2+ unit and their photochemical reactions toward styrenes
;
_journal_issue 47
_journal_name_full 'Dalton Transactions'
_journal_page_first 6709
_journal_page_last 6723
_journal_paper_doi 10.1039/b809020c
_journal_year 2008
_chemical_formula_sum 'C53 H47 F18 N12 P3 Pd Ru'
_chemical_formula_weight 1494.41
_chemical_name_systematic
;
?
;
_space_group_IT_number 15
_symmetry_cell_setting monoclinic
_symmetry_space_group_name_Hall '-C 2yc'
_symmetry_space_group_name_H-M 'C 1 2/c 1'
_atom_sites_solution_hydrogens geom
_atom_sites_solution_primary direct
_atom_sites_solution_secondary difmap
_audit_creation_method SHELXL-97
_cell_angle_alpha 90.00
_cell_angle_beta 114.948(12)
_cell_angle_gamma 90.00
_cell_formula_units_Z 8
_cell_length_a 32.970(9)
_cell_length_b 21.782(7)
_cell_length_c 18.688(3)
_cell_measurement_temperature 213(2)
_cell_volume 12169(6)
_computing_publication_material 'SHELXL-97 (Sheldrick, 1997)'
_computing_structure_refinement 'SHELXL-97 (Sheldrick, 1997)'
_computing_structure_solution 'SHELXS-97 (Sheldrick, 1990)'
_diffrn_ambient_temperature 213(2)
_diffrn_detector_area_resol_mean 10.00
_diffrn_measured_fraction_theta_full 0.964
_diffrn_measured_fraction_theta_max 0.964
_diffrn_measurement_device_type 'imaging plate area detector'
_diffrn_measurement_method \w
_diffrn_radiation_monochromator graphite
_diffrn_radiation_source 'rotating anode X-ray generator'
_diffrn_radiation_type MoK\a
_diffrn_radiation_wavelength 0.71075
_diffrn_reflns_av_R_equivalents 0.1725
_diffrn_reflns_av_sigmaI/netI 0.2137
_diffrn_reflns_limit_h_max 42
_diffrn_reflns_limit_h_min -42
_diffrn_reflns_limit_k_max 28
_diffrn_reflns_limit_k_min -28
_diffrn_reflns_limit_l_max 23
_diffrn_reflns_limit_l_min -22
_diffrn_reflns_number 43273
_diffrn_reflns_theta_full 27.48
_diffrn_reflns_theta_max 27.48
_diffrn_reflns_theta_min 3.02
_exptl_absorpt_coefficient_mu 0.725
_exptl_absorpt_correction_T_max 0.9310
_exptl_absorpt_correction_T_min 0.8118
_exptl_absorpt_correction_type empirical
_exptl_crystal_colour red
_exptl_crystal_density_diffrn 1.631
_exptl_crystal_density_method 'not measured'
_exptl_crystal_description prism
_exptl_crystal_F_000 5968
_exptl_crystal_size_max 0.30
_exptl_crystal_size_mid 0.10
_exptl_crystal_size_min 0.10
_refine_diff_density_max 1.773
_refine_diff_density_min -0.709
_refine_diff_density_rms 0.120
_refine_ls_extinction_coef 0.00024(4)
_refine_ls_extinction_expression Fc^*^=kFc[1+0.001xFc^2^\l^3^/sin(2\q)]^-1/4^
_refine_ls_extinction_method SHELXL
_refine_ls_goodness_of_fit_ref 0.940
_refine_ls_hydrogen_treatment constr
_refine_ls_matrix_type full
_refine_ls_number_parameters 739
_refine_ls_number_reflns 13470
_refine_ls_number_restraints 0
_refine_ls_restrained_S_all 0.940
_refine_ls_R_factor_all 0.2364
_refine_ls_R_factor_gt 0.0788
_refine_ls_shift/su_max 0.160
_refine_ls_shift/su_mean 0.005
_refine_ls_structure_factor_coef Fsqd
_refine_ls_weighting_details 'calc w=1/[\s^2^(Fo^2^)+(0.0818P)^2^+0.0000P] where P=(Fo^2^+2Fc^2^)/3'
_refine_ls_weighting_scheme calc
_refine_ls_wR_factor_gt 0.1759
_refine_ls_wR_factor_ref 0.2181
_reflns_number_gt 4393
_reflns_number_total 13470
_reflns_threshold_expression >2sigma(I)
_cod_data_source_file b809020c.txt
_cod_data_source_block string
_cod_original_sg_symbol_H-M C2/c
_cod_database_code 7004591

loop_
_symmetry_equiv_pos_as_xyz
'x, y, z'
'-x, y, -z+1/2'
'x+1/2, y+1/2, z'
'-x+1/2, y+1/2, -z+1/2'
'-x, -y, -z'
'x, -y, z-1/2'
'-x+1/2, -y+1/2, -z'
'x+1/2, -y+1/2, z-1/2'

loop_
_atom_site_label
_atom_site_type_symbol
_atom_site_fract_x
_atom_site_fract_y
_atom_site_fract_z
_atom_site_U_iso_or_equiv
_atom_site_adp_type
_atom_site_occupancy
_atom_site_symmetry_multiplicity
_atom_site_calc_flag
_atom_site_refinement_flags
_atom_site_disorder_assembly
_atom_site_disorder_group
Pd2 Pd 0.05622(3) 0.94922(3) 0.27391(5) 0.0634(3) Uani 1 1 d . . .
Ru1 Ru 0.14864(3) 0.44528(3) 0.37657(4) 0.0467(2) Uani 1 1 d . . .
N1 N 0.2086(3) 0.4299(3) 0.4690(5) 0.057(2) Uani 1 1 d . . .
N2 N 0.1903(3) 0.4492(3) 0.3208(5) 0.057(2) Uani 1 1 d . . .
N3 N 0.1380(3) 0.3518(3) 0.3597(4) 0.054(2) Uani 1 1 d . . .
N4 N 0.1125(3) 0.4285(3) 0.4405(4) 0.049(2) Uani 1 1 d . . .
N5 N 0.0899(2) 0.4686(3) 0.2828(4) 0.0425(18) Uani 1 1 d . . .
N6 N 0.1512(2) 0.5396(3) 0.3873(4) 0.0450(19) Uani 1 1 d . . .
N7 N 0.0527(3) 0.8543(3) 0.2584(4) 0.056(2) Uani 1 1 d . . .
N8 N 0.0539(3) 0.9185(4) 0.3776(5) 0.061(2) Uani 1 1 d . . .
C1 C 0.2159(4) 0.4216(5) 0.5447(6) 0.064(3) Uani 1 1 d . . .
H1 H 0.1911 0.4211 0.5572 0.077 Uiso 1 1 calc R . .
C2 C 0.2579(4) 0.4138(5) 0.6049(7) 0.082(4) Uani 1 1 d . . .
H2 H 0.2613 0.4103 0.6573 0.099 Uiso 1 1 calc R . .
C3 C 0.2949(4) 0.4110(5) 0.5886(7) 0.079(3) Uani 1 1 d . . .
H3 H 0.3235 0.4032 0.6289 0.095 Uiso 1 1 calc R . .
C4 C 0.2893(4) 0.4196(5) 0.5141(8) 0.086(4) Uani 1 1 d . . .
H4 H 0.3143 0.4194 0.5022 0.104 Uiso 1 1 calc R . .
C5 C 0.2451(4) 0.4293(4) 0.4515(6) 0.064(3) Uani 1 1 d . . .
C6 C 0.2343(4) 0.4393(5) 0.3698(7) 0.071(3) Uani 1 1 d . . .
C7 C 0.2660(4) 0.4342(6) 0.3381(9) 0.109(5) Uani 1 1 d . . .
H7 H 0.2961 0.4257 0.3708 0.131 Uiso 1 1 calc R . .
C8 C 0.2520(5) 0.4420(7) 0.2585(10) 0.120(5) Uani 1 1 d . . .
H8 H 0.2730 0.4398 0.2367 0.144 Uiso 1 1 calc R . .
C9 C 0.2086(5) 0.4528(6) 0.2109(7) 0.091(4) Uani 1 1 d . . .
H9 H 0.1990 0.4573 0.1561 0.109 Uiso 1 1 calc R . .
C10 C 0.1787(4) 0.4571(4) 0.2446(6) 0.067(3) Uani 1 1 d . . .
H10 H 0.1486 0.4660 0.2117 0.080 Uiso 1 1 calc R . .
C11 C 0.1514(4) 0.3168(5) 0.3159(6) 0.073(3) Uani 1 1 d . . .
H11 H 0.1672 0.3350 0.2896 0.087 Uiso 1 1 calc R . .
C12 C 0.1429(4) 0.2533(5) 0.3073(7) 0.084(4) Uani 1 1 d . . .
H12 H 0.1536 0.2297 0.2766 0.101 Uiso 1 1 calc R . .
C13 C 0.1194(4) 0.2259(6) 0.3433(8) 0.088(4) Uani 1 1 d . . .
H13 H 0.1129 0.1837 0.3380 0.106 Uiso 1 1 calc R . .
C14 C 0.1058(4) 0.2633(5) 0.3879(7) 0.080(3) Uani 1 1 d . . .
H14 H 0.0891 0.2458 0.4130 0.096 Uiso 1 1 calc R . .
C15 C 0.1152(4) 0.3262(4) 0.3981(6) 0.055(3) Uani 1 1 d . . .
C16 C 0.1015(3) 0.3673(4) 0.4440(5) 0.053(2) Uani 1 1 d . . .
C17 C 0.0794(4) 0.3503(4) 0.4890(6) 0.066(3) Uani 1 1 d . . .
H17 H 0.0719 0.3087 0.4901 0.079 Uiso 1 1 calc R . .
C18 C 0.0676(4) 0.3927(5) 0.5332(6) 0.073(3) Uani 1 1 d . . .
H18 H 0.0533 0.3807 0.5651 0.088 Uiso 1 1 calc R . .
C19 C 0.0780(3) 0.4520(5) 0.5278(6) 0.060(3) Uani 1 1 d . . .
H19 H 0.0702 0.4823 0.5556 0.072 Uiso 1 1 calc R . .
C20 C 0.0998(3) 0.4688(4) 0.4821(5) 0.056(3) Uani 1 1 d . . .
H20 H 0.1063 0.5106 0.4798 0.067 Uiso 1 1 calc R . .
C21 C 0.0590(3) 0.4324(4) 0.2313(5) 0.047(2) Uani 1 1 d . . .
H21 H 0.0638 0.3897 0.2360 0.057 Uiso 1 1 calc R . .
C22 C 0.0199(3) 0.4540(4) 0.1706(5) 0.055(3) Uani 1 1 d . . .
H22 H -0.0012 0.4266 0.1357 0.066 Uiso 1 1 calc R . .
C23 C 0.0127(3) 0.5160(4) 0.1628(5) 0.050(2) Uani 1 1 d . . .
H23 H -0.0136 0.5311 0.1220 0.061 Uiso 1 1 calc R . .
C24 C 0.0440(3) 0.5573(4) 0.2149(4) 0.040(2) Uani 1 1 d . . .
C25 C 0.0387(3) 0.6218(4) 0.2109(5) 0.042(2) Uani 1 1 d . . .
H25 H 0.0131 0.6395 0.1712 0.050 Uiso 1 1 calc R . .
C26 C 0.0709(3) 0.6586(4) 0.2648(5) 0.048(2) Uani 1 1 d . . .
C27 C 0.1100(3) 0.6332(4) 0.3242(5) 0.047(2) Uani 1 1 d . . .
C28 C 0.1447(4) 0.6699(5) 0.3773(7) 0.068(3) Uani 1 1 d . . .
H28 H 0.1431 0.7130 0.3752 0.081 Uiso 1 1 calc R . .
C29 C 0.1809(4) 0.6399(4) 0.4322(7) 0.071(3) Uani 1 1 d . . .
H29 H 0.2050 0.6632 0.4676 0.085 Uiso 1 1 calc R . .
C30 C 0.1837(3) 0.5764(4) 0.4379(6) 0.060(3) Uani 1 1 d . . .
H30 H 0.2088 0.5583 0.4783 0.072 Uiso 1 1 calc R . .
C31 C 0.0820(3) 0.5312(4) 0.2750(5) 0.040(2) Uani 1 1 d . . .
C32 C 0.1155(3) 0.5693(4) 0.3300(5) 0.047(2) Uani 1 1 d . . .
C33 C 0.0534(4) 0.8235(5) 0.1966(6) 0.069(3) Uani 1 1 d . . .
H33 H 0.0508 0.8459 0.1519 0.083 Uiso 1 1 calc R . .
C34 C 0.0578(3) 0.7606(4) 0.1954(6) 0.055(3) Uani 1 1 d . . .
H34 H 0.0572 0.7408 0.1504 0.066 Uiso 1 1 calc R . .
C35 C 0.0628(3) 0.7275(4) 0.2605(5) 0.045(2) Uani 1 1 d . . .
C36 C 0.0607(3) 0.7590(4) 0.3225(5) 0.052(3) Uani 1 1 d . . .
H36 H 0.0623 0.7370 0.3669 0.062 Uiso 1 1 calc R . .
C37 C 0.0564(3) 0.8212(4) 0.3215(5) 0.046(2) Uani 1 1 d . . .
C38 C 0.0556(3) 0.8581(4) 0.3883(6) 0.053(3) Uani 1 1 d . . .
C39 C 0.0547(4) 0.8314(5) 0.4548(6) 0.079(4) Uani 1 1 d . . .
H39 H 0.0552 0.7884 0.4602 0.095 Uiso 1 1 calc R . .
C40 C 0.0531(5) 0.8686(5) 0.5130(7) 0.103(5) Uani 1 1 d . . .
H40 H 0.0517 0.8518 0.5583 0.123 Uiso 1 1 calc R . .
C41 C 0.0535(5) 0.9296(6) 0.5031(7) 0.110(5) Uani 1 1 d . . .
H41 H 0.0543 0.9558 0.5437 0.132 Uiso 1 1 calc R . .
C42 C 0.0528(4) 0.9541(5) 0.4364(7) 0.087(4) Uani 1 1 d . . .
H42 H 0.0516 0.9970 0.4304 0.104 Uiso 1 1 calc R . .
C43 C 0.0684(5) 0.9825(5) 0.1792(8) 0.110(5) Uani 1 1 d . . .
C44 C 0.0524(6) 1.0318(5) 0.2116(8) 0.113(6) Uani 1 1 d . . .
C45 C 0.0745(5) 1.0439(5) 0.2930(8) 0.100(5) Uani 1 1 d . . .
P1 P 0.07038(12) 0.64516(13) 0.52956(18) 0.0707(9) Uani 1 1 d . . .
F1 F 0.1020(10) 0.6996(13) 0.531(2) 0.055(8) Uiso 0.33 1 d P . .
F2 F 0.0299(10) 0.5900(12) 0.516(2) 0.072(9) Uiso 0.33 1 d P . .
F3 F 0.0699(12) 0.6603(10) 0.6108(14) 0.064(6) Uiso 0.33 1 d P . .
F4 F 0.0663(15) 0.6453(13) 0.4452(19) 0.115(11) Uiso 0.33 1 d P . .
F5 F 0.0320(11) 0.6934(13) 0.5141(18) 0.115(13) Uiso 0.33 1 d P . .
F6 F 0.1184(7) 0.6086(10) 0.5559(12) 0.071(8) Uiso 0.33 1 d P . .
F101 F 0.1015(12) 0.6102(16) 0.600(2) 0.151(13) Uiso 0.33 1 d P . .
F102 F 0.0236(8) 0.6849(11) 0.4815(19) 0.053(7) Uiso 0.33 1 d P . .
F103 F 0.0449(11) 0.6618(11) 0.5900(17) 0.109(10) Uiso 0.33 1 d P . .
F104 F 0.0789(9) 0.6192(13) 0.4551(13) 0.062(7) Uiso 0.33 1 d P . .
F111 F 0.1034(12) 0.6945(15) 0.5141(19) 0.092(16) Uiso 0.33 1 d P . .
F112 F 0.0483(9) 0.5886(9) 0.5412(14) 0.066(7) Uiso 0.33 1 d P . .
F113 F 0.0951(8) 0.7119(11) 0.5594(15) 0.098(10) Uiso 0.33 1 d P . .
F114 F 0.0386(12) 0.5863(10) 0.5039(17) 0.063(8) Uiso 0.33 1 d P . .
F115 F 0.0899(10) 0.6700(13) 0.6174(16) 0.107(11) Uiso 0.33 1 d P . .
F116 F 0.0616(11) 0.6185(15) 0.4406(16) 0.074(9) Uiso 0.33 1 d P . .
F105 F 0.0310(9) 0.6862(10) 0.4660(14) 0.066(9) Uiso 0.33 1 d P . .
F106 F 0.1101(7) 0.5981(8) 0.5727(13) 0.048(5) Uiso 0.33 1 d P . .
P2 P 0.31104(13) 0.6247(2) 0.6004(2) 0.0986(12) Uani 1 1 d . . .
F7 F 0.2891(5) 0.6839(7) 0.5482(9) 0.100(5) Uiso 0.50 1 d P . .
F8 F 0.3283(7) 0.5688(9) 0.6621(12) 0.147(6) Uiso 0.50 1 d P . .
F9 F 0.3527(7) 0.6239(11) 0.5845(11) 0.138(6) Uiso 0.50 1 d P . .
F10 F 0.3390(6) 0.6720(8) 0.6688(10) 0.124(5) Uiso 0.50 1 d P . .
F11 F 0.2697(5) 0.6354(8) 0.6238(9) 0.112(5) Uiso 0.50 1 d P . .
F12 F 0.2878(8) 0.5770(10) 0.5317(14) 0.163(8) Uiso 0.50 1 d P . .
F201 F 0.3412(6) 0.5674(8) 0.5997(10) 0.131(6) Uiso 0.50 1 d P . .
F202 F 0.2708(5) 0.5875(7) 0.6018(9) 0.108(5) Uiso 0.50 1 d P . .
F203 F 0.3472(8) 0.6675(10) 0.5792(12) 0.158(8) Uiso 0.50 1 d P . .
F204 F 0.2862(10) 0.6941(12) 0.5909(18) 0.214(12) Uiso 0.50 1 d P . .
F205 F 0.2848(5) 0.6161(8) 0.5037(9) 0.111(5) Uiso 0.50 1 d P . .
F206 F 0.3343(8) 0.6232(12) 0.6920(13) 0.170(7) Uiso 0.50 1 d P . .
P3 P 0.09468(11) 0.12878(13) 0.5257(2) 0.0704(9) Uani 1 1 d . . .
F13 F 0.1371(3) 0.1632(3) 0.5281(4) 0.109(2) Uiso 1 1 d . A .
F14 F 0.0524(2) 0.0937(3) 0.5223(4) 0.097(2) Uiso 1 1 d . A .
F15 F 0.0733(8) 0.1958(11) 0.5187(17) 0.073(8) Uiso 0.37(4) 1 d P A 1
F16 F 0.0873(14) 0.1319(10) 0.4396(14) 0.099(9) Uiso 0.37(4) 1 d P A 1
F17 F 0.1217(6) 0.0645(7) 0.5430(17) 0.055(7) Uiso 0.37(4) 1 d P A 1
F18 F 0.1099(10) 0.1324(13) 0.6217(14) 0.087(9) Uiso 0.37(4) 1 d P A 1
F315 F 0.1147(5) 0.0674(5) 0.5071(15) 0.088(5) Uiso 0.63(4) 1 d P A 2
F316 F 0.1204(6) 0.1173(8) 0.6161(9) 0.094(6) Uiso 0.63(4) 1 d P A 2
F317 F 0.0726(5) 0.1894(7) 0.5386(11) 0.080(5) Uiso 0.63(4) 1 d P A 2
F318 F 0.0674(7) 0.1345(5) 0.4316(7) 0.072(5) Uiso 0.63(4) 1 d P A 2
C46 C 0.1721(7) 0.2574(10) 0.6924(12) 0.183(8) Uiso 1 1 d . . .
C47 C 0.1760(7) 0.3217(12) 0.6930(12) 0.170(7) Uiso 1 1 d . . .
N9 N 0.1803(7) 0.3760(10) 0.7047(11) 0.221(8) Uiso 1 1 d . . .
C49 C 0.0245(8) 0.2293(11) 0.1484(14) 0.200(9) Uiso 1 1 d . . .
C48 C 0.0092(9) 0.2838(11) 0.1976(15) 0.092(8) Uiso 0.50 1 d P . .
N10 N 0.0000 0.3149(12) 0.2500 0.208(10) Uiso 1 2 d S . .
N10A N 0.0096(14) 0.1523(16) 0.225(2) 0.218(17) Uiso 0.50 1 d P . .
C48A C 0.0158(15) 0.194(2) 0.186(3) 0.173(16) Uiso 0.50 1 d P . .
C50 C 0.1642(8) 0.1005(10) 0.1752(14) 0.190(9) Uiso 1 1 d . . .
C51 C 0.1768(9) 0.0775(11) 0.1100(16) 0.236(10) Uiso 1 1 d . . .
N11 N 0.1467(6) 0.1165(7) 0.2074(10) 0.170(6) Uiso 1 1 d . . .
C52 C 0.2065(13) 0.2616(15) 0.157(3) 0.296(16) Uiso 1 1 d . . .
C53 C 0.2003(10) 0.2452(13) 0.086(2) 0.275(14) Uiso 1 1 d . . .
N12 N 0.2172(11) 0.2652(14) 0.230(2) 0.347(16) Uiso 1 1 d . . .

loop_
_atom_site_aniso_label
_atom_site_aniso_U_11
_atom_site_aniso_U_22
_atom_site_aniso_U_33
_atom_site_aniso_U_23
_atom_site_aniso_U_13
_atom_site_aniso_U_12
Pd2 0.0763(7) 0.0462(5) 0.0684(6) -0.0019(4) 0.0314(5) -0.0060(5)
Ru1 0.0389(5) 0.0486(4) 0.0457(5) -0.0027(4) 0.0111(4) 0.0023(4)
N1 0.046(6) 0.060(5) 0.061(5) 0.002(4) 0.019(5) 0.015(4)
N2 0.050(6) 0.056(5) 0.058(5) -0.006(4) 0.015(5) -0.004(5)
N3 0.053(6) 0.048(5) 0.046(5) -0.005(4) 0.006(5) 0.014(4)
N4 0.052(6) 0.048(5) 0.041(4) 0.004(3) 0.012(4) 0.016(4)
N5 0.038(5) 0.042(4) 0.043(4) -0.003(3) 0.012(4) 0.000(4)
N6 0.028(4) 0.051(5) 0.037(4) -0.007(3) -0.005(4) 0.006(4)
N7 0.066(6) 0.056(5) 0.049(5) -0.001(4) 0.029(5) -0.004(4)
N8 0.071(7) 0.061(5) 0.055(5) -0.016(4) 0.029(5) -0.004(5)
C1 0.047(7) 0.082(7) 0.055(7) 0.001(6) 0.013(6) 0.004(6)
C2 0.071(10) 0.099(9) 0.053(7) 0.001(6) 0.003(7) 0.013(8)
C3 0.055(9) 0.089(9) 0.065(8) -0.001(6) -0.004(7) 0.006(7)
C4 0.048(8) 0.115(10) 0.084(9) -0.008(8) 0.015(8) 0.006(7)
C5 0.056(8) 0.063(7) 0.058(7) -0.008(5) 0.008(6) 0.001(6)
C6 0.038(7) 0.082(8) 0.088(9) -0.015(7) 0.021(7) 0.002(6)
C7 0.051(9) 0.169(14) 0.110(12) -0.039(10) 0.037(9) -0.004(9)
C8 0.092(13) 0.185(16) 0.108(12) -0.029(12) 0.066(11) -0.016(12)
C9 0.071(9) 0.139(11) 0.067(8) 0.000(8) 0.033(8) 0.011(10)
C10 0.062(8) 0.075(8) 0.061(7) -0.005(6) 0.022(6) 0.000(6)
C11 0.086(10) 0.056(7) 0.081(8) -0.008(6) 0.040(8) 0.004(6)
C12 0.080(10) 0.074(9) 0.100(10) -0.013(7) 0.040(9) 0.003(7)
C13 0.082(11) 0.063(8) 0.115(11) -0.016(7) 0.037(9) 0.008(7)
C14 0.076(9) 0.066(8) 0.086(9) 0.021(6) 0.023(8) 0.008(7)
C15 0.056(7) 0.038(6) 0.060(7) 0.009(5) 0.014(6) 0.003(5)
C16 0.040(6) 0.055(6) 0.052(6) 0.010(5) 0.008(5) 0.011(5)
C17 0.072(9) 0.053(6) 0.069(7) 0.010(5) 0.026(7) -0.010(6)
C18 0.070(9) 0.083(8) 0.069(8) 0.011(6) 0.031(7) 0.015(7)
C19 0.052(7) 0.067(7) 0.058(6) 0.006(6) 0.021(6) 0.006(6)
C20 0.061(8) 0.050(6) 0.052(6) 0.008(5) 0.021(6) 0.009(5)
C21 0.048(7) 0.040(5) 0.050(6) -0.009(4) 0.016(5) -0.010(5)
C22 0.052(7) 0.048(6) 0.046(5) -0.012(5) 0.003(5) -0.008(5)
C23 0.042(6) 0.058(6) 0.043(5) 0.001(5) 0.010(5) -0.008(5)
C24 0.035(5) 0.044(5) 0.034(4) -0.003(4) 0.008(4) -0.015(5)
C25 0.043(6) 0.045(5) 0.034(5) 0.000(4) 0.012(5) -0.005(5)
C26 0.050(7) 0.048(6) 0.040(5) 0.009(4) 0.015(5) 0.008(5)
C27 0.044(7) 0.052(6) 0.045(6) -0.002(5) 0.018(5) -0.015(5)
C28 0.064(9) 0.055(6) 0.078(8) 0.011(6) 0.024(7) 0.009(6)
C29 0.057(8) 0.043(6) 0.096(9) -0.020(6) 0.016(7) -0.020(6)
C30 0.036(7) 0.065(7) 0.060(7) -0.001(5) 0.003(6) 0.006(5)
C31 0.026(5) 0.049(5) 0.042(5) -0.008(4) 0.012(4) -0.007(4)
C32 0.049(7) 0.049(6) 0.050(6) -0.008(4) 0.029(6) -0.003(5)
C33 0.091(10) 0.064(7) 0.055(7) -0.005(5) 0.034(7) -0.014(6)
C34 0.079(8) 0.037(5) 0.057(6) 0.000(5) 0.038(6) -0.002(5)
C35 0.039(6) 0.036(5) 0.047(6) 0.003(4) 0.006(5) 0.003(4)
C36 0.065(8) 0.035(5) 0.056(6) 0.001(4) 0.026(6) -0.001(5)
C37 0.043(6) 0.051(6) 0.042(5) 0.009(4) 0.015(5) 0.006(5)
C38 0.055(7) 0.041(5) 0.053(6) -0.002(5) 0.012(6) -0.003(5)
C39 0.125(12) 0.065(7) 0.050(7) 0.000(6) 0.039(8) -0.006(7)
C40 0.199(17) 0.051(7) 0.063(8) -0.006(6) 0.061(10) 0.016(8)
C41 0.184(16) 0.096(11) 0.060(8) -0.009(7) 0.061(10) 0.026(10)
C42 0.113(11) 0.060(7) 0.065(8) -0.016(6) 0.015(8) 0.007(7)
C43 0.183(16) 0.038(6) 0.132(12) 0.026(7) 0.089(12) 0.009(8)
C44 0.224(19) 0.040(7) 0.106(11) 0.007(7) 0.100(13) -0.023(8)
C45 0.156(14) 0.054(7) 0.109(11) -0.012(7) 0.073(11) -0.059(8)
P1 0.089(3) 0.0631(19) 0.0558(18) 0.0070(15) 0.0258(19) -0.0045(18)
P2 0.060(3) 0.127(3) 0.093(3) -0.006(3) 0.017(2) -0.008(2)
P3 0.071(2) 0.0622(18) 0.088(2) 0.0028(16) 0.043(2) 0.0010(16)

loop_
_atom_type_symbol
_atom_type_description
_atom_type_scat_dispersion_real
_atom_type_scat_dispersion_imag
_atom_type_scat_source
C C 0.0033 0.0016 'International Tables Vol C Tables 4.2.6.8 and 6.1.1.4'
H H 0.0000 0.0000 'International Tables Vol C Tables 4.2.6.8 and 6.1.1.4'
N N 0.0061 0.0033 'International Tables Vol C Tables 4.2.6.8 and 6.1.1.4'
F F 0.0171 0.0103 'International Tables Vol C Tables 4.2.6.8 and 6.1.1.4'
P P 0.1023 0.0942 'International Tables Vol C Tables 4.2.6.8 and 6.1.1.4'
Pd Pd -0.9988 1.0072 'International Tables Vol C Tables 4.2.6.8 and 6.1.1.4'
Ru Ru -1.2594 0.8363 'International Tables Vol C Tables 4.2.6.8 and 6.1.1.4'

loop_
_geom_angle_atom_site_label_1
_geom_angle_atom_site_label_2
_geom_angle_atom_site_label_3
_geom_angle
_geom_angle_site_symmetry_1
_geom_angle_site_symmetry_3
_geom_angle_publ_flag
N8 Pd2 N7 77.8(3) . . ?
N8 Pd2 C43 171.8(5) . . ?
N7 Pd2 C43 104.1(4) . . ?
N8 Pd2 C44 140.2(4) . . ?
N7 Pd2 C44 141.2(4) . . ?
C43 Pd2 C44 39.8(4) . . ?
N8 Pd2 C45 105.9(4) . . ?
N7 Pd2 C45 167.5(5) . . ?
C43 Pd2 C45 70.5(4) . . ?
C44 Pd2 C45 38.6(5) . . ?
N1 Ru1 N4 94.1(3) . . ?
N1 Ru1 N2 79.5(3) . . ?
N4 Ru1 N2 170.6(3) . . ?
N1 Ru1 N5 175.0(3) . . ?
N4 Ru1 N5 88.3(3) . . ?
N2 Ru1 N5 98.6(3) . . ?
N1 Ru1 N6 95.5(3) . . ?
N4 Ru1 N6 97.6(3) . . ?
N2 Ru1 N6 89.9(3) . . ?
N5 Ru1 N6 79.8(3) . . ?
N1 Ru1 N3 90.5(3) . . ?
N4 Ru1 N3 79.0(3) . . ?
N2 Ru1 N3 94.1(3) . . ?
N5 Ru1 N3 94.3(3) . . ?
N6 Ru1 N3 173.3(3) . . ?
C1 N1 C5 117.7(9) . . ?
C1 N1 Ru1 126.6(7) . . ?
C5 N1 Ru1 115.8(7) . . ?
C10 N2 C6 119.0(9) . . ?
C10 N2 Ru1 127.1(7) . . ?
C6 N2 Ru1 113.8(7) . . ?
C11 N3 C15 119.6(9) . . ?
C11 N3 Ru1 125.5(7) . . ?
C15 N3 Ru1 114.9(6) . . ?
C20 N4 C16 116.4(8) . . ?
C20 N4 Ru1 128.2(6) . . ?
C16 N4 Ru1 115.4(6) . . ?
C21 N5 C31 117.2(8) . . ?
C21 N5 Ru1 129.2(6) . . ?
C31 N5 Ru1 113.7(6) . . ?
C30 N6 C32 115.6(8) . . ?
C30 N6 Ru1 130.3(6) . . ?
C32 N6 Ru1 114.0(6) . . ?
C37 N7 C33 117.2(8) . . ?
C37 N7 Pd2 115.5(6) . . ?
C33 N7 Pd2 126.6(6) . . ?
C38 N8 C42 117.2(9) . . ?
C38 N8 Pd2 116.3(6) . . ?
C42 N8 Pd2 126.4(7) . . ?
N1 C1 C2 123.3(10) . . ?
C3 C2 C1 120.2(11) . . ?
C4 C3 C2 118.5(12) . . ?
C3 C4 C5 120.7(12) . . ?
N1 C5 C6 114.0(10) . . ?
N1 C5 C4 119.6(10) . . ?
C6 C5 C4 126.5(11) . . ?
N2 C6 C7 119.8(11) . . ?
N2 C6 C5 116.9(9) . . ?
C7 C6 C5 123.0(12) . . ?
C8 C7 C6 118.7(13) . . ?
C9 C8 C7 121.0(12) . . ?
C8 C9 C10 118.3(11) . . ?
N2 C10 C9 123.0(11) . . ?
N3 C11 C12 122.2(10) . . ?
C13 C12 C11 120.2(11) . . ?
C12 C13 C14 116.2(12) . . ?
C13 C14 C15 123.6(11) . . ?
N3 C15 C14 118.1(9) . . ?
N3 C15 C16 116.2(8) . . ?
C14 C15 C16 125.6(10) . . ?
C17 C16 N4 120.3(8) . . ?
C17 C16 C15 125.2(9) . . ?
N4 C16 C15 114.4(8) . . ?
C16 C17 C18 122.1(9) . . ?
C19 C18 C17 116.5(10) . . ?
C18 C19 C20 121.0(10) . . ?
N4 C20 C19 123.6(9) . . ?
N5 C21 C22 123.6(8) . . ?
C23 C22 C21 118.8(9) . . ?
C22 C23 C24 120.9(9) . . ?
C31 C24 C23 116.2(8) . . ?
C31 C24 C25 119.6(8) . . ?
C23 C24 C25 124.2(9) . . ?
C26 C25 C24 120.2(9) . . ?
C25 C26 C27 121.0(8) . . ?
C25 C26 C35 118.3(9) . . ?
C27 C26 C35 120.6(9) . . ?
C32 C27 C28 118.0(10) . . ?
C32 C27 C26 119.7(9) . . ?
C28 C27 C26 122.3(9) . . ?
C29 C28 C27 116.7(9) . . ?
C28 C29 C30 122.8(10) . . ?
N6 C30 C29 122.0(10) . . ?
N5 C31 C24 123.3(8) . . ?
N5 C31 C32 116.5(8) . . ?
C24 C31 C32 120.2(8) . . ?
N6 C32 C27 124.6(9) . . ?
N6 C32 C31 116.1(8) . . ?
C27 C32 C31 119.3(9) . . ?
N7 C33 C34 123.4(9) . . ?
C35 C34 C33 119.1(8) . . ?
C34 C35 C36 117.3(8) . . ?
C34 C35 C26 121.5(8) . . ?
C36 C35 C26 121.2(8) . . ?
C37 C36 C35 121.8(8) . . ?
N7 C37 C36 121.1(8) . . ?
N7 C37 C38 114.7(8) . . ?
C36 C37 C38 124.2(8) . . ?
N8 C38 C39 122.4(9) . . ?
N8 C38 C37 114.9(8) . . ?
C39 C38 C37 122.7(8) . . ?
C40 C39 C38 119.0(10) . . ?
C41 C40 C39 118.0(11) . . ?
C40 C41 C42 121.4(11) . . ?
C41 C42 N8 121.9(11) . . ?
C44 C43 Pd2 70.7(7) . . ?
C45 C44 C43 118.7(15) . . ?
C45 C44 Pd2 71.4(6) . . ?
C43 C44 Pd2 69.5(6) . . ?
C44 C45 Pd2 70.0(6) . . ?
F112 P1 F101 69.3(14) . . ?
F112 P1 F4 108.4(16) . . ?
F101 P1 F4 130(2) . . ?
F112 P1 F3 80.1(14) . . ?
F101 P1 F3 62.1(16) . . ?
F4 P1 F3 166.7(15) . . ?
F112 P1 F1 168.9(14) . . ?
F101 P1 F1 99.6(16) . . ?
F4 P1 F1 77.5(18) . . ?
F3 P1 F1 96.0(17) . . ?
F112 P1 F5 100.0(16) . . ?
F101 P1 F5 134.5(17) . . ?
F4 P1 F5 95.5(17) . . ?
F3 P1 F5 72.6(14) . . ?
F1 P1 F5 88.6(17) . . ?
F112 P1 F115 98.1(14) . . ?
F101 P1 F115 55.4(14) . . ?
F4 P1 F115 153.0(17) . . ?
F3 P1 F115 23.9(12) . . ?
F1 P1 F115 75.5(16) . . ?
F5 P1 F115 84.6(15) . . ?
F112 P1 F106 75.1(13) . . ?
F101 P1 F106 27.3(12) . . ?
F4 P1 F106 102.7(17) . . ?
F3 P1 F106 89.2(13) . . ?
F1 P1 F106 94.6(13) . . ?
F5 P1 F106 161.8(14) . . ?
F115 P1 F106 78.9(12) . . ?
F112 P1 F114 23.4(11) . . ?
F101 P1 F114 88.6(18) . . ?
F4 P1 F114 86.0(16) . . ?
F3 P1 F114 100.8(14) . . ?
F1 P1 F114 163.2(16) . . ?
F5 P1 F114 96.0(16) . . ?
F115 P1 F114 120.9(14) . . ?
F106 P1 F114 86.0(14) . . ?
F112 P1 F105 105.9(13) . . ?
F101 P1 F105 166.8(16) . . ?
F4 P1 F105 62.9(15) . . ?
F3 P1 F105 105.3(13) . . ?
F1 P1 F105 85.1(13) . . ?
F5 P1 F105 32.7(12) . . ?
F115 P1 F105 115.0(13) . . ?
F106 P1 F105 165.4(12) . . ?
F114 P1 F105 90.1(15) . . ?
F112 P1 F104 96.2(15) . . ?
F101 P1 F104 106.0(16) . . ?
F4 P1 F104 24.6(13) . . ?
F3 P1 F104 168.2(14) . . ?
F1 P1 F104 85.6(18) . . ?
F5 P1 F104 119.2(14) . . ?
F115 P1 F104 149.5(15) . . ?
F106 P1 F104 78.9(12) . . ?
F114 P1 F104 78.0(13) . . ?
F105 P1 F104 86.5(11) . . ?
F112 P1 F111 165.4(15) . . ?
F101 P1 F111 103.3(18) . . ?
F4 P1 F111 66.0(16) . . ?
F3 P1 F111 108.2(15) . . ?
F1 P1 F111 12(2) . . ?
F5 P1 F111 94.1(16) . . ?
F115 P1 F111 87.1(15) . . ?
F106 P1 F111 92.7(14) . . ?
F114 P1 F111 150.9(14) . . ?
F105 P1 F111 83.9(15) . . ?
F104 P1 F111 73.2(15) . . ?
F113 F1 P1 83(4) . . ?
F112 F2 P1 57(3) . . ?
F115 F3 F103 153(6) . . ?
F115 F3 P1 80(4) . . ?
F103 F3 P1 88(3) . . ?
F115 F3 F101 65(4) . . ?
F103 F3 F101 127(4) . . ?
P1 F3 F101 56.8(14) . . ?
F116 F4 F104 47(4) . . ?
F116 F4 P1 93(4) . . ?
F104 F4 P1 87(3) . . ?
F116 F4 F105 113(7) . . ?
F104 F4 F105 143(4) . . ?
P1 F4 F105 61.1(14) . . ?
F116 F4 F111 140(7) . . ?
F104 F4 F111 99(6) . . ?
P1 F4 F111 60.2(16) . . ?
F105 F4 F111 80(2) . . ?
F102 F5 F105 26(4) . . ?
F102 F5 F103 133(6) . . ?
F105 F5 F103 139(3) . . ?
F102 F5 P1 89(5) . . ?
F105 F5 P1 76(2) . . ?
F103 F5 P1 68.2(17) . . ?
F106 F6 F101 27(3) . . ?
F106 F6 P1 74(4) . . ?
F101 F6 P1 61.0(18) . . ?
F106 F101 F6 20(3) . . ?
F106 F101 F115 135(5) . . ?
F6 F101 F115 116(3) . . ?
F106 F101 P1 84(4) . . ?
F6 F101 P1 75.4(19) . . ?
F115 F101 P1 65.5(19) . . ?
F106 F101 F3 144(5) . . ?
F6 F101 F3 130(3) . . ?
F115 F101 F3 24.4(15) . . ?
P1 F101 F3 61.0(16) . . ?
F106 F101 F112 93(4) . . ?
F6 F101 F112 102(3) . . ?
F115 F101 F112 96(2) . . ?
P1 F101 F112 55.4(14) . . ?
F3 F101 F112 74(2) . . ?
F5 F102 P1 71(5) . . ?
F3 F103 F115 13(3) . . ?
F3 F103 F5 109(4) . . ?
F115 F103 F5 97(2) . . ?
F3 F103 P1 66(3) . . ?
F115 F103 P1 60.9(14) . . ?
F5 F103 P1 58.8(15) . . ?
F116 F104 F4 58(4) . . ?
F116 F104 P1 85(4) . . ?
F4 F104 P1 69(3) . . ?
F113 F111 P1 71.5(18) . . ?
F113 F111 F4 119(3) . . ?
P1 F111 F4 53.9(14) . . ?
F2 F112 F114 42(3) . . ?
F2 F112 P1 104(4) . . ?
F114 F112 P1 87(3) . . ?
F2 F112 F101 159(5) . . ?
F114 F112 F101 130(5) . . ?
P1 F112 F101 55.4(13) . . ?
F1 F113 F111 4(4) . . ?
F1 F113 F115 119(4) . . ?
F111 F113 F115 121(2) . . ?
F1 F113 P1 71(3) . . ?
F111 F113 P1 70.8(19) . . ?
F115 F113 P1 60.6(14) . . ?
F112 F114 P1 69(4) . . ?
F3 F115 F103 15(3) . . ?
F3 F115 F101 90(4) . . ?
F103 F115 F101 99(2) . . ?
F3 F115 F113 119(5) . . ?
F103 F115 F113 105(2) . . ?
F101 F115 F113 106(2) . . ?
F3 F115 P1 76(4) . . ?
F103 F115 P1 70.4(15) . . ?
F101 F115 P1 59.1(16) . . ?
F113 F115 P1 64.8(14) . . ?
F104 F116 F4 75(5) . . ?
F104 F116 P1 77(4) . . ?
F4 F116 P1 66(4) . . ?
F5 F105 P1 71(2) . . ?
F5 F105 F4 127(3) . . ?
P1 F105 F4 56.0(14) . . ?
F6 F106 F101 134(6) . . ?
F6 F106 P1 87(4) . . ?
F101 F106 P1 69(3) . . ?
F9 P2 F206 98.5(11) . . ?
F9 P2 F202 147.0(11) . . ?
F206 P2 F202 89.9(10) . . ?
F9 P2 F12 90.2(11) . . ?
F206 P2 F12 136.8(13) . . ?
F202 P2 F12 63.1(9) . . ?
F9 P2 F7 96.0(10) . . ?
F206 P2 F7 125.1(11) . . ?
F202 P2 F7 105.0(8) . . ?
F12 P2 F7 95.5(10) . . ?
F9 P2 F10 84.3(10) . . ?
F206 P2 F10 44.1(8) . . ?
F202 P2 F10 121.8(8) . . ?
F12 P2 F10 174.4(10) . . ?
F7 P2 F10 85.8(9) . . ?
F9 P2 F201 51.3(8) . . ?
F206 P2 F201 88.5(11) . . ?
F202 P2 F201 97.6(9) . . ?
F12 P2 F201 64.6(9) . . ?
F7 P2 F201 138.6(9) . . ?
F10 P2 F201 111.1(9) . . ?
F9 P2 F8 93.2(11) . . ?
F206 P2 F8 48.2(9) . . ?
F202 P2 F8 69.0(8) . . ?
F12 P2 F8 89.4(12) . . ?
F7 P2 F8 169.6(9) . . ?
F10 P2 F8 90.3(9) . . ?
F201 P2 F8 51.8(8) . . ?
F9 P2 F11 171.3(11) . . ?
F206 P2 F11 77.6(9) . . ?
F202 P2 F11 41.5(6) . . ?
F12 P2 F11 98.0(10) . . ?
F7 P2 F11 80.3(8) . . ?
F10 P2 F11 87.6(8) . . ?
F201 P2 F11 135.6(9) . . ?
F8 P2 F11 89.9(9) . . ?
F9 P2 F205 83.4(9) . . ?
F206 P2 F205 172.1(12) . . ?
F202 P2 F205 84.4(8) . . ?
F12 P2 F205 35.3(8) . . ?
F7 P2 F205 62.0(8) . . ?
F10 P2 F205 143.8(9) . . ?
F201 P2 F205 86.7(9) . . ?
F8 P2 F205 124.2(10) . . ?
F11 P2 F205 101.6(8) . . ?
F9 P2 F203 34.5(9) . . ?
F206 P2 F203 101.6(12) . . ?
F202 P2 F203 168.1(10) . . ?
F12 P2 F203 108.8(11) . . ?
F7 P2 F203 66.0(9) . . ?
F10 P2 F203 66.7(9) . . ?
F201 P2 F203 85.7(9) . . ?
F8 P2 F203 121.1(11) . . ?
F11 P2 F203 138.1(10) . . ?
F205 P2 F203 84.4(9) . . ?
F9 P2 F204 115.2(13) . . ?
F206 P2 F204 97.2(13) . . ?
F202 P2 F204 95.0(11) . . ?
F12 P2 F204 117.0(14) . . ?
F7 P2 F204 30.5(9) . . ?
F10 P2 F204 66.3(11) . . ?
F201 P2 F204 166.2(12) . . ?
F8 P2 F204 139.6(12) . . ?
F11 P2 F204 58.2(10) . . ?
F205 P2 F204 88.8(12) . . ?
F203 P2 F204 80.8(12) . . ?
F204 F7 P2 81(2) . . ?
F204 F7 F205 131(3) . . ?
P2 F7 F205 60.7(8) . . ?
F206 F8 F201 109.6(18) . . ?
F206 F8 P2 63.7(13) . . ?
F201 F8 P2 63.8(11) . . ?
F203 F9 F201 149(3) . . ?
F203 F9 P2 82(2) . . ?
F201 F9 P2 67.2(12) . . ?
F206 F10 P2 66.0(14) . . ?
F202 F11 F204 121.9(17) . . ?
F202 F11 P2 66.9(11) . . ?
F204 F11 P2 63.4(11) . . ?
F205 F12 P2 76.7(18) . . ?
F205 F12 F202 108(2) . . ?
P2 F12 F202 58.1(9) . . ?
F205 F12 F201 110(2) . . ?
P2 F12 F201 58.4(10) . . ?
F202 F12 F201 90.9(14) . . ?
F9 F201 F8 111.5(16) . . ?
F9 F201 P2 61.5(11) . . ?
F8 F201 P2 64.4(10) . . ?
F9 F201 F12 91.5(15) . . ?
F8 F201 F12 92.1(15) . . ?
P2 F201 F12 57.1(9) . . ?
F11 F202 P2 71.6(12) . . ?
F11 F202 F12 119.6(16) . . ?
P2 F202 F12 58.8(9) . . ?
F9 F203 P2 63.4(18) . . ?
F7 F204 F11 109(3) . . ?
F7 F204 P2 68(2) . . ?
F11 F204 P2 58.4(11) . . ?
F12 F205 P2 68.0(17) . . ?
F12 F205 F7 122(2) . . ?
P2 F205 F7 57.3(7) . . ?
F10 F206 F8 133(2) . . ?
F10 F206 P2 70.0(14) . . ?
F8 F206 P2 68.1(14) . . ?
F16 P3 F316 157.4(13) . . ?
F16 P3 F14 103.7(15) . . ?
F316 P3 F14 92.0(6) . . ?
F16 P3 F13 75.6(14) . . ?
F316 P3 F13 88.6(7) . . ?
F14 P3 F13 179.1(4) . . ?
F16 P3 F317 104.2(10) . . ?
F316 P3 F317 92.6(8) . . ?
F14 P3 F317 87.4(6) . . ?
F13 P3 F317 93.3(7) . . ?
F16 P3 F315 72.7(9) . . ?
F316 P3 F315 90.9(7) . . ?
F14 P3 F315 91.4(5) . . ?
F13 P3 F315 87.8(5) . . ?
F317 P3 F315 176.3(9) . . ?
F16 P3 F15 90.2(12) . . ?
F316 P3 F15 104.8(10) . . ?
F14 P3 F15 95.1(10) . . ?
F13 P3 F15 85.5(10) . . ?
F317 P3 F15 14.7(10) . . ?
F315 P3 F15 162.8(10) . . ?
F16 P3 F318 22.4(12) . . ?
F316 P3 F318 175.1(8) . . ?
F14 P3 F318 85.1(7) . . ?
F13 P3 F318 94.3(7) . . ?
F317 P3 F318 91.2(7) . . ?
F315 P3 F318 85.3(8) . . ?
F15 P3 F318 79.4(10) . . ?
F16 P3 F17 94.5(10) . . ?
F316 P3 F17 69.0(8) . . ?
F14 P3 F17 89.5(6) . . ?
F13 P3 F17 89.9(6) . . ?
F317 P3 F17 161.2(9) . . ?
F315 P3 F17 22.1(6) . . ?
F15 P3 F17 172.4(11) . . ?
F318 P3 F17 107.0(9) . . ?
F16 P3 F18 170.6(15) . . ?
F316 P3 F18 18.4(10) . . ?
F14 P3 F18 85.7(9) . . ?
F13 P3 F18 95.1(9) . . ?
F317 P3 F18 75.0(10) . . ?
F315 P3 F18 108.3(9) . . ?
F15 P3 F18 88.1(11) . . ?
F318 P3 F18 163.7(10) . . ?
F17 P3 F18 86.2(10) . . ?
N9 C47 C46 171(2) . . ?
C48A C49 C48 86(3) . . ?
N10 C48 C49 165(2) . . ?
N10 C48 C48A 131(2) . . ?
C49 C48 C48A 35.2(13) . . ?
C48 N10 C48 119(3) 2 . ?
C48A N10A N10A 131(3) . 2 ?
C49 C48A N10A 173(5) . . ?
C49 C48A C48 59(2) . . ?
N10A C48A C48 127(4) . . ?
N11 C50 C51 164(3) . . ?
N12 C52 C53 166(4) . . ?

loop_
_geom_bond_atom_site_label_1
_geom_bond_atom_site_label_2
_geom_bond_distance
_geom_bond_site_symmetry_2
_geom_bond_publ_flag
Pd2 N8 2.081(7) . ?
Pd2 N7 2.083(7) . ?
Pd2 C43 2.102(11) . ?
Pd2 C44 2.118(10) . ?
Pd2 C45 2.137(10) . ?
Ru1 N1 2.031(8) . ?
Ru1 N4 2.044(7) . ?
Ru1 N2 2.047(8) . ?
Ru1 N5 2.052(7) . ?
Ru1 N6 2.063(7) . ?
Ru1 N3 2.067(7) . ?
N1 C1 1.342(11) . ?
N1 C5 1.373(12) . ?
N2 C10 1.321(11) . ?
N2 C6 1.368(12) . ?
N3 C11 1.326(11) . ?
N3 C15 1.358(11) . ?
N4 C20 1.351(10) . ?
N4 C16 1.390(11) . ?
N5 C21 1.327(10) . ?
N5 C31 1.385(9) . ?
N6 C30 1.351(11) . ?
N6 C32 1.373(11) . ?
N7 C37 1.344(10) . ?
N7 C33 1.345(10) . ?
N8 C38 1.328(10) . ?
N8 C42 1.358(12) . ?
C1 C2 1.378(14) . ?
C2 C3 1.378(14) . ?
C3 C4 1.339(14) . ?
C4 C5 1.449(15) . ?
C5 C6 1.432(14) . ?
C6 C7 1.404(14) . ?
C7 C8 1.370(17) . ?
C8 C9 1.349(17) . ?
C9 C10 1.380(14) . ?
C11 C12 1.408(14) . ?
C12 C13 1.360(14) . ?
C13 C14 1.370(13) . ?
C14 C15 1.400(13) . ?
C15 C16 1.440(12) . ?
C16 C17 1.377(12) . ?
C17 C18 1.399(13) . ?
C18 C19 1.350(13) . ?
C19 C20 1.378(12) . ?
C21 C22 1.393(12) . ?
C22 C23 1.367(11) . ?
C23 C24 1.406(11) . ?
C24 C31 1.405(12) . ?
C24 C25 1.413(11) . ?
C25 C26 1.372(12) . ?
C26 C27 1.413(12) . ?
C26 C35 1.520(11) . ?
C27 C32 1.403(11) . ?
C27 C28 1.405(13) . ?
C28 C29 1.370(14) . ?
C29 C30 1.387(12) . ?
C31 C32 1.417(12) . ?
C33 C34 1.378(12) . ?
C34 C35 1.361(11) . ?
C35 C36 1.375(11) . ?
C36 C37 1.362(11) . ?
C37 C38 1.493(11) . ?
C38 C39 1.385(12) . ?
C39 C40 1.374(12) . ?
C40 C41 1.344(14) . ?
C41 C42 1.347(14) . ?
C43 C44 1.438(15) . ?
C44 C45 1.406(17) . ?
P1 F112 1.49(2) . ?
P1 F101 1.49(3) . ?
P1 F4 1.53(3) . ?
P1 F3 1.56(2) . ?
P1 F1 1.57(3) . ?
P1 F5 1.57(3) . ?
P1 F115 1.58(3) . ?
P1 F106 1.587(19) . ?
P1 F114 1.60(3) . ?
P1 F105 1.61(2) . ?
P1 F104 1.63(2) . ?
P1 F111 1.64(3) . ?
F1 F113 0.71(4) . ?
F2 F112 0.59(4) . ?
F3 F115 0.65(3) . ?
F3 F103 0.75(3) . ?
F3 F101 1.58(4) . ?
F4 F116 0.60(4) . ?
F4 F104 0.68(3) . ?
F4 F105 1.64(4) . ?
F4 F111 1.72(4) . ?
F5 F102 0.58(4) . ?
F5 F105 0.90(3) . ?
F5 F103 1.47(3) . ?
F6 F106 0.55(3) . ?
F6 F101 1.18(3) . ?
F101 F106 0.73(3) . ?
F101 F115 1.43(4) . ?
F101 F112 1.70(4) . ?
F103 F115 1.36(4) . ?
F104 F116 0.52(4) . ?
F111 F113 1.06(4) . ?
F112 F114 0.63(3) . ?
F113 F115 1.48(3) . ?
P2 F9 1.523(19) . ?
P2 F206 1.55(2) . ?
P2 F202 1.563(15) . ?
P2 F12 1.58(2) . ?
P2 F7 1.596(15) . ?
P2 F10 1.597(17) . ?
P2 F201 1.598(17) . ?
P2 F8 1.606(19) . ?
P2 F11 1.614(15) . ?
P2 F205 1.653(16) . ?
P2 F203 1.69(2) . ?
P2 F204 1.69(3) . ?
F7 F204 0.87(3) . ?
F7 F205 1.67(2) . ?
F8 F206 1.29(2) . ?
F8 F201 1.40(2) . ?
F9 F203 0.96(2) . ?
F9 F201 1.35(2) . ?
F10 F206 1.18(2) . ?
F11 F202 1.126(16) . ?
F11 F204 1.61(3) . ?
F12 F205 0.98(2) . ?
F12 F202 1.64(2) . ?
F12 F201 1.69(3) . ?
P3 F16 1.52(2) . ?
P3 F316 1.558(14) . ?
P3 F14 1.566(7) . ?
P3 F13 1.570(7) . ?
P3 F317 1.574(14) . ?
P3 F315 1.593(12) . ?
P3 F15 1.60(2) . ?
P3 F318 1.608(13) . ?
P3 F17 1.617(16) . ?
P3 F18 1.65(2) . ?
C46 C47 1.41(2) . ?
C47 N9 1.20(2) . ?
C49 C48A 1.15(5) . ?
C49 C48 1.70(3) . ?
C48 N10 1.33(2) . ?
C48 C48A 1.99(5) . ?
N10 C48 1.33(2) 2 ?
N10A C48A 1.25(5) . ?
N10A N10A 1.32(6) 2 ?
C50 N11 1.05(2) . ?
C50 C51 1.53(3) . ?
C52 N12 1.25(4) . ?
C52 C53 1.30(4) . ?

loop_
_geom_torsion_atom_site_label_1
_geom_torsion_atom_site_label_2
_geom_torsion_atom_site_label_3
_geom_torsion_atom_site_label_4
_geom_torsion
_geom_torsion_site_symmetry_1
_geom_torsion_site_symmetry_2
_geom_torsion_site_symmetry_3
_geom_torsion_site_symmetry_4
_geom_torsion_publ_flag
N4 Ru1 N1 C1 -8.6(8) . . . . ?
N2 Ru1 N1 C1 178.3(8) . . . . ?
N5 Ru1 N1 C1 110(3) . . . . ?
N6 Ru1 N1 C1 89.4(8) . . . . ?
N3 Ru1 N1 C1 -87.6(8) . . . . ?
N4 Ru1 N1 C5 172.8(7) . . . . ?
N2 Ru1 N1 C5 -0.2(6) . . . . ?
N5 Ru1 N1 C5 -69(3) . . . . ?
N6 Ru1 N1 C5 -89.1(7) . . . . ?
N3 Ru1 N1 C5 93.9(7) . . . . ?
N1 Ru1 N2 C10 177.4(8) . . . . ?
N4 Ru1 N2 C10 129.8(18) . . . . ?
N5 Ru1 N2 C10 -7.3(8) . . . . ?
N6 Ru1 N2 C10 -87.0(8) . . . . ?
N3 Ru1 N2 C10 87.6(8) . . . . ?
N1 Ru1 N2 C6 0.9(7) . . . . ?
N4 Ru1 N2 C6 -47(2) . . . . ?
N5 Ru1 N2 C6 176.2(7) . . . . ?
N6 Ru1 N2 C6 96.6(7) . . . . ?
N3 Ru1 N2 C6 -88.9(7) . . . . ?
N1 Ru1 N3 C11 -87.6(9) . . . . ?
N4 Ru1 N3 C11 178.4(9) . . . . ?
N2 Ru1 N3 C11 -8.0(9) . . . . ?
N5 Ru1 N3 C11 90.9(8) . . . . ?
N6 Ru1 N3 C11 118(2) . . . . ?
N1 Ru1 N3 C15 92.2(7) . . . . ?
N4 Ru1 N3 C15 -1.8(7) . . . . ?
N2 Ru1 N3 C15 171.8(7) . . . . ?
N5 Ru1 N3 C15 -89.3(7) . . . . ?
N6 Ru1 N3 C15 -62(3) . . . . ?
N1 Ru1 N4 C20 90.0(8) . . . . ?
N2 Ru1 N4 C20 136.8(18) . . . . ?
N5 Ru1 N4 C20 -85.5(8) . . . . ?
N6 Ru1 N4 C20 -6.1(8) . . . . ?
N3 Ru1 N4 C20 179.8(8) . . . . ?
N1 Ru1 N4 C16 -86.9(6) . . . . ?
N2 Ru1 N4 C16 -40(2) . . . . ?
N5 Ru1 N4 C16 97.5(6) . . . . ?
N6 Ru1 N4 C16 177.0(6) . . . . ?
N3 Ru1 N4 C16 2.8(6) . . . . ?
N1 Ru1 N5 C21 160(3) . . . . ?
N4 Ru1 N5 C21 -80.9(7) . . . . ?
N2 Ru1 N5 C21 92.7(7) . . . . ?
N6 Ru1 N5 C21 -178.9(7) . . . . ?
N3 Ru1 N5 C21 -2.1(7) . . . . ?
N1 Ru1 N5 C31 -21(4) . . . . ?
N4 Ru1 N5 C31 97.5(6) . . . . ?
N2 Ru1 N5 C31 -88.9(5) . . . . ?
N6 Ru1 N5 C31 -0.5(5) . . . . ?
N3 Ru1 N5 C31 176.3(6) . . . . ?
N1 Ru1 N6 C30 2.4(8) . . . . ?
N4 Ru1 N6 C30 97.3(8) . . . . ?
N2 Ru1 N6 C30 -77.1(8) . . . . ?
N5 Ru1 N6 C30 -175.8(8) . . . . ?
N3 Ru1 N6 C30 156(2) . . . . ?
N1 Ru1 N6 C32 177.2(6) . . . . ?
N4 Ru1 N6 C32 -87.9(6) . . . . ?
N2 Ru1 N6 C32 97.7(6) . . . . ?
N5 Ru1 N6 C32 -1.0(6) . . . . ?
N3 Ru1 N6 C32 -29(3) . . . . ?
N8 Pd2 N7 C37 -8.0(7) . . . . ?
C43 Pd2 N7 C37 163.8(8) . . . . ?
C44 Pd2 N7 C37 -178.1(9) . . . . ?
C45 Pd2 N7 C37 100.8(19) . . . . ?
N8 Pd2 N7 C33 -178.1(9) . . . . ?
C43 Pd2 N7 C33 -6.4(10) . . . . ?
C44 Pd2 N7 C33 11.7(13) . . . . ?
C45 Pd2 N7 C33 -69(2) . . . . ?
N7 Pd2 N8 C38 5.9(7) . . . . ?
C43 Pd2 N8 C38 -99(3) . . . . ?
C44 Pd2 N8 C38 176.2(9) . . . . ?
C45 Pd2 N8 C38 -161.8(8) . . . . ?
N7 Pd2 N8 C42 -177.2(10) . . . . ?
C43 Pd2 N8 C42 78(3) . . . . ?
C44 Pd2 N8 C42 -6.9(14) . . . . ?
C45 Pd2 N8 C42 15.1(10) . . . . ?
C5 N1 C1 C2 1.2(15) . . . . ?
Ru1 N1 C1 C2 -177.3(8) . . . . ?
N1 C1 C2 C3 -3.4(18) . . . . ?
C1 C2 C3 C4 3.9(18) . . . . ?
C2 C3 C4 C5 -2.4(18) . . . . ?
C1 N1 C5 C6 -179.2(9) . . . . ?
Ru1 N1 C5 C6 -0.5(11) . . . . ?
C1 N1 C5 C4 0.3(14) . . . . ?
Ru1 N1 C5 C4 179.0(8) . . . . ?
C3 C4 C5 N1 0.4(17) . . . . ?
C3 C4 C5 C6 179.8(11) . . . . ?
C10 N2 C6 C7 -3.4(16) . . . . ?
Ru1 N2 C6 C7 173.3(9) . . . . ?
C10 N2 C6 C5 -178.3(9) . . . . ?
Ru1 N2 C6 C5 -1.5(12) . . . . ?
N1 C5 C6 N2 1.3(14) . . . . ?
C4 C5 C6 N2 -178.1(10) . . . . ?
N1 C5 C6 C7 -173.3(10) . . . . ?
C4 C5 C6 C7 7.2(18) . . . . ?
N2 C6 C7 C8 2.6(19) . . . . ?
C5 C6 C7 C8 177.1(12) . . . . ?
C6 C7 C8 C9 -2(2) . . . . ?
C7 C8 C9 C10 1(2) . . . . ?
C6 N2 C10 C9 3.3(15) . . . . ?
Ru1 N2 C10 C9 -173.0(8) . . . . ?
C8 C9 C10 N2 -2.2(19) . . . . ?
C15 N3 C11 C12 0.1(16) . . . . ?
Ru1 N3 C11 C12 179.9(9) . . . . ?
N3 C11 C12 C13 1.3(19) . . . . ?
C11 C12 C13 C14 -0.9(19) . . . . ?
C12 C13 C14 C15 -0.7(19) . . . . ?
C11 N3 C15 C14 -1.7(14) . . . . ?
Ru1 N3 C15 C14 178.5(8) . . . . ?
C11 N3 C15 C16 -179.6(9) . . . . ?
Ru1 N3 C15 C16 0.6(11) . . . . ?
C13 C14 C15 N3 2.1(17) . . . . ?
C13 C14 C15 C16 179.8(11) . . . . ?
C20 N4 C16 C17 -0.9(13) . . . . ?
Ru1 N4 C16 C17 176.4(7) . . . . ?
C20 N4 C16 C15 179.3(8) . . . . ?
Ru1 N4 C16 C15 -3.4(10) . . . . ?
N3 C15 C16 C17 -178.0(9) . . . . ?
C14 C15 C16 C17 4.3(17) . . . . ?
N3 C15 C16 N4 1.9(13) . . . . ?
C14 C15 C16 N4 -175.9(10) . . . . ?
N4 C16 C17 C18 -0.8(16) . . . . ?
C15 C16 C17 C18 179.0(10) . . . . ?
C16 C17 C18 C19 1.9(16) . . . . ?
C17 C18 C19 C20 -1.3(16) . . . . ?
C16 N4 C20 C19 1.5(14) . . . . ?
Ru1 N4 C20 C19 -175.4(7) . . . . ?
C18 C19 C20 N4 -0.4(16) . . . . ?
C31 N5 C21 C22 0.4(12) . . . . ?
Ru1 N5 C21 C22 178.8(6) . . . . ?
N5 C21 C22 C23 0.5(14) . . . . ?
C21 C22 C23 C24 -0.1(13) . . . . ?
C22 C23 C24 C31 -1.0(12) . . . . ?
C22 C23 C24 C25 -179.5(8) . . . . ?
C31 C24 C25 C26 0.9(12) . . . . ?
C23 C24 C25 C26 179.5(8) . . . . ?
C24 C25 C26 C27 1.0(13) . . . . ?
C24 C25 C26 C35 -177.3(7) . . . . ?
C25 C26 C27 C32 -2.2(13) . . . . ?
C35 C26 C27 C32 176.1(7) . . . . ?
C25 C26 C27 C28 176.3(8) . . . . ?
C35 C26 C27 C28 -5.4(13) . . . . ?
C32 C27 C28 C29 -1.5(14) . . . . ?
C26 C27 C28 C29 -180.0(9) . . . . ?
C27 C28 C29 C30 -1.8(16) . . . . ?
C32 N6 C30 C29 0.0(13) . . . . ?
Ru1 N6 C30 C29 174.8(7) . . . . ?
C28 C29 C30 N6 2.6(16) . . . . ?
C21 N5 C31 C24 -1.6(11) . . . . ?
Ru1 N5 C31 C24 179.8(6) . . . . ?
C21 N5 C31 C32 -179.4(7) . . . . ?
Ru1 N5 C31 C32 1.9(9) . . . . ?
C23 C24 C31 N5 1.9(12) . . . . ?
C25 C24 C31 N5 -179.5(7) . . . . ?
C23 C24 C31 C32 179.6(7) . . . . ?
C25 C24 C31 C32 -1.7(12) . . . . ?
C30 N6 C32 C27 -3.5(12) . . . . ?
Ru1 N6 C32 C27 -179.1(6) . . . . ?
C30 N6 C32 C31 178.0(7) . . . . ?
Ru1 N6 C32 C31 2.4(9) . . . . ?
C28 C27 C32 N6 4.3(13) . . . . ?
C26 C27 C32 N6 -177.2(8) . . . . ?
C28 C27 C32 C31 -177.2(8) . . . . ?
C26 C27 C32 C31 1.3(12) . . . . ?
N5 C31 C32 N6 -2.9(11) . . . . ?
C24 C31 C32 N6 179.2(7) . . . . ?
N5 C31 C32 C27 178.5(7) . . . . ?
C24 C31 C32 C27 0.6(12) . . . . ?
C37 N7 C33 C34 -0.2(15) . . . . ?
Pd2 N7 C33 C34 169.8(8) . . . . ?
N7 C33 C34 C35 -1.7(17) . . . . ?
C33 C34 C35 C36 3.6(15) . . . . ?
C33 C34 C35 C26 -175.9(9) . . . . ?
C25 C26 C35 C34 -61.4(12) . . . . ?
C27 C26 C35 C34 120.3(10) . . . . ?
C25 C26 C35 C36 119.1(10) . . . . ?
C27 C26 C35 C36 -59.2(12) . . . . ?
C34 C35 C36 C37 -3.9(14) . . . . ?
C26 C35 C36 C37 175.7(9) . . . . ?
C33 N7 C37 C36 0.1(14) . . . . ?
Pd2 N7 C37 C36 -171.1(7) . . . . ?
C33 N7 C37 C38 179.9(9) . . . . ?
Pd2 N7 C37 C38 8.7(10) . . . . ?
C35 C36 C37 N7 2.0(15) . . . . ?
C35 C36 C37 C38 -177.8(9) . . . . ?
C42 N8 C38 C39 2.2(16) . . . . ?
Pd2 N8 C38 C39 179.4(9) . . . . ?
C42 N8 C38 C37 179.7(9) . . . . ?
Pd2 N8 C38 C37 -3.1(11) . . . . ?
N7 C37 C38 N8 -3.8(13) . . . . ?
C36 C37 C38 N8 176.0(9) . . . . ?
N7 C37 C38 C39 173.7(10) . . . . ?
C36 C37 C38 C39 -6.5(16) . . . . ?
N8 C38 C39 C40 -1.5(18) . . . . ?
C37 C38 C39 C40 -178.8(11) . . . . ?
C38 C39 C40 C41 -2(2) . . . . ?
C39 C40 C41 C42 4(2) . . . . ?
C40 C41 C42 N8 -3(2) . . . . ?
C38 N8 C42 C41 0.1(18) . . . . ?
Pd2 N8 C42 C41 -176.7(10) . . . . ?
N8 Pd2 C43 C44 -95(3) . . . . ?
N7 Pd2 C43 C44 162.3(9) . . . . ?
C45 Pd2 C43 C44 -29.5(10) . . . . ?
Pd2 C43 C44 C45 53.6(10) . . . . ?
N8 Pd2 C44 C45 35.2(14) . . . . ?
N7 Pd2 C44 C45 -159.9(7) . . . . ?
C43 Pd2 C44 C45 -131.9(15) . . . . ?
N8 Pd2 C44 C43 167.1(8) . . . . ?
N7 Pd2 C44 C43 -28.0(14) . . . . ?
C45 Pd2 C44 C43 131.9(15) . . . . ?
C43 C44 C45 Pd2 -52.7(10) . . . . ?
N8 Pd2 C45 C44 -157.4(9) . . . . ?
N7 Pd2 C45 C44 97(2) . . . . ?
C43 Pd2 C45 C44 30.4(9) . . . . ?
F112 P1 F1 F113 -88(10) . . . . ?
F101 P1 F1 F113 -82(4) . . . . ?
F4 P1 F1 F113 149(4) . . . . ?
F3 P1 F1 F113 -20(4) . . . . ?
F5 P1 F1 F113 53(4) . . . . ?
F115 P1 F1 F113 -32(4) . . . . ?
F106 P1 F1 F113 -109(4) . . . . ?
F114 P1 F1 F113 159(5) . . . . ?
F105 P1 F1 F113 85(4) . . . . ?
F104 P1 F1 F113 172(4) . . . . ?
F111 P1 F1 F113 169(13) . . . . ?
F101 P1 F2 F112 -3(6) . . . . ?
F4 P1 F2 F112 127(6) . . . . ?
F3 P1 F2 F112 -65(6) . . . . ?
F1 P1 F2 F112 176(11) . . . . ?
F5 P1 F2 F112 -138(6) . . . . ?
F115 P1 F2 F112 -55(6) . . . . ?
F106 P1 F2 F112 24(6) . . . . ?
F114 P1 F2 F112 87(7) . . . . ?
F105 P1 F2 F112 -170(6) . . . . ?
F104 P1 F2 F112 103(6) . . . . ?
F111 P1 F2 F112 132(7) . . . . ?
F112 P1 F3 F115 138(4) . . . . ?
F101 P1 F3 F115 67(4) . . . . ?
F4 P1 F3 F115 -91(10) . . . . ?
F1 P1 F3 F115 -31(4) . . . . ?
F5 P1 F3 F115 -118(4) . . . . ?
F106 P1 F3 F115 63(4) . . . . ?
F114 P1 F3 F115 149(4) . . . . ?
F105 P1 F3 F115 -118(4) . . . . ?
F104 P1 F3 F115 66(9) . . . . ?
F111 P1 F3 F115 -29(4) . . . . ?
F112 P1 F3 F103 -66(3) . . . . ?
F101 P1 F3 F103 -138(4) . . . . ?
F4 P1 F3 F103 65(10) . . . . ?
F1 P1 F3 F103 124(3) . . . . ?
F5 P1 F3 F103 37(3) . . . . ?
F115 P1 F3 F103 155(6) . . . . ?
F106 P1 F3 F103 -141(3) . . . . ?
F114 P1 F3 F103 -56(3) . . . . ?
F105 P1 F3 F103 38(3) . . . . ?
F104 P1 F3 F103 -139(7) . . . . ?
F111 P1 F3 F103 126(3) . . . . ?
F112 P1 F3 F101 71.7(17) . . . . ?
F4 P1 F3 F101 -157(9) . . . . ?
F1 P1 F3 F101 -97.8(19) . . . . ?
F5 P1 F3 F101 176(2) . . . . ?
F115 P1 F3 F101 -67(4) . . . . ?
F106 P1 F3 F101 -3(2) . . . . ?
F114 P1 F3 F101 83(2) . . . . ?
F105 P1 F3 F101 175.6(18) . . . . ?
F104 P1 F3 F101 -1(8) . . . . ?
F111 P1 F3 F101 -96(2) . . . . ?
F112 P1 F4 F116 -16(7) . . . . ?
F101 P1 F4 F116 62(8) . . . . ?
F3 P1 F4 F116 -145(7) . . . . ?
F1 P1 F4 F116 154(7) . . . . ?
F5 P1 F4 F116 -119(7) . . . . ?
F115 P1 F4 F116 152(5) . . . . ?
F106 P1 F4 F116 62(7) . . . . ?
F114 P1 F4 F116 -23(7) . . . . ?
F105 P1 F4 F116 -115(7) . . . . ?
F104 P1 F4 F116 47(4) . . . . ?
F111 P1 F4 F116 149(8) . . . . ?
F112 P1 F4 F104 -63(6) . . . . ?
F101 P1 F4 F104 15(6) . . . . ?
F3 P1 F4 F104 169(6) . . . . ?
F1 P1 F4 F104 107(6) . . . . ?
F5 P1 F4 F104 -165(5) . . . . ?
F115 P1 F4 F104 106(5) . . . . ?
F106 P1 F4 F104 15(6) . . . . ?
F114 P1 F4 F104 -70(5) . . . . ?
F105 P1 F4 F104 -162(6) . . . . ?
F111 P1 F4 F104 102(6) . . . . ?
F112 P1 F4 F105 98.9(16) . . . . ?
F101 P1 F4 F105 177(2) . . . . ?
F3 P1 F4 F105 -29(9) . . . . ?
F1 P1 F4 F105 -90.9(16) . . . . ?
F5 P1 F4 F105 -3.6(18) . . . . ?
F115 P1 F4 F105 -92(4) . . . . ?
F106 P1 F4 F105 177.2(13) . . . . ?
F114 P1 F4 F105 92.1(17) . . . . ?
F104 P1 F4 F105 162(6) . . . . ?
F111 P1 F4 F105 -95.6(18) . . . . ?
F112 P1 F4 F111 -165.5(17) . . . . ?
F101 P1 F4 F111 -87(2) . . . . ?
F3 P1 F4 F111 66(9) . . . . ?
F1 P1 F4 F111 5(2) . . . . ?
F5 P1 F4 F111 92.1(18) . . . . ?
F115 P1 F4 F111 3(4) . . . . ?
F106 P1 F4 F111 -87.2(16) . . . . ?
F114 P1 F4 F111 -172.2(19) . . . . ?
F105 P1 F4 F111 95.6(18) . . . . ?
F104 P1 F4 F111 -102(6) . . . . ?
F112 P1 F5 F102 -81(5) . . . . ?
F101 P1 F5 F102 -152(5) . . . . ?
F4 P1 F5 F102 29(5) . . . . ?
F3 P1 F5 F102 -157(6) . . . . ?
F1 P1 F5 F102 106(5) . . . . ?
F115 P1 F5 F102 -178(5) . . . . ?
F106 P1 F5 F102 -153(4) . . . . ?
F114 P1 F5 F102 -58(5) . . . . ?
F105 P1 F5 F102 23(4) . . . . ?
F104 P1 F5 F102 22(6) . . . . ?
F111 P1 F5 F102 95(5) . . . . ?
F112 P1 F5 F105 -104(3) . . . . ?
F101 P1 F5 F105 -175(3) . . . . ?
F4 P1 F5 F105 6(3) . . . . ?
F3 P1 F5 F105 180(3) . . . . ?
F1 P1 F5 F105 83(3) . . . . ?
F115 P1 F5 F105 159(3) . . . . ?
F106 P1 F5 F105 -176(3) . . . . ?
F114 P1 F5 F105 -81(3) . . . . ?
F104 P1 F5 F105 -1(3) . . . . ?
F111 P1 F5 F105 72(3) . . . . ?
F112 P1 F5 F103 56.7(18) . . . . ?
F101 P1 F5 F103 -14(3) . . . . ?
F4 P1 F5 F103 166(2) . . . . ?
F3 P1 F5 F103 -19.5(17) . . . . ?
F1 P1 F5 F103 -116(2) . . . . ?
F115 P1 F5 F103 -40.6(16) . . . . ?
F106 P1 F5 F103 -16(5) . . . . ?
F114 P1 F5 F103 80.0(17) . . . . ?
F105 P1 F5 F103 161(3) . . . . ?
F104 P1 F5 F103 159.6(17) . . . . ?
F111 P1 F5 F103 -127.3(18) . . . . ?
F112 P1 F6 F106 -32(4) . . . . ?
F101 P1 F6 F106 26(4) . . . . ?
F4 P1 F6 F106 -140(4) . . . . ?
F3 P1 F6 F106 48(4) . . . . ?
F1 P1 F6 F106 142(4) . . . . ?
F5 P1 F6 F106 115(6) . . . . ?
F115 P1 F6 F106 66(4) . . . . ?
F114 P1 F6 F106 -55(4) . . . . ?
F105 P1 F6 F106 -157(3) . . . . ?
F104 P1 F6 F106 -128(4) . . . . ?
F111 P1 F6 F106 154(4) . . . . ?
F112 P1 F6 F101 -57(2) . . . . ?
F4 P1 F6 F101 -166(2) . . . . ?
F3 P1 F6 F101 23(3) . . . . ?
F1 P1 F6 F101 117(3) . . . . ?
F5 P1 F6 F101 89(6) . . . . ?
F115 P1 F6 F101 41(2) . . . . ?
F106 P1 F6 F101 -26(4) . . . . ?
F114 P1 F6 F101 -80(2) . . . . ?
F105 P1 F6 F101 177(3) . . . . ?
F104 P1 F6 F101 -154(3) . . . . ?
F111 P1 F6 F101 129(2) . . . . ?
P1 F6 F101 F106 113(9) . . . . ?
F106 F6 F101 F115 -166(10) . . . . ?
P1 F6 F101 F115 -53(2) . . . . ?
F106 F6 F101 P1 -113(9) . . . . ?
F106 F6 F101 F3 -142(10) . . . . ?
P1 F6 F101 F3 -29(3) . . . . ?
F106 F6 F101 F112 -64(8) . . . . ?
P1 F6 F101 F112 49.2(15) . . . . ?
F112 P1 F101 F106 98(4) . . . . ?
F4 P1 F101 F106 1(5) . . . . ?
F3 P1 F101 F106 -173(4) . . . . ?
F1 P1 F101 F106 -81(4) . . . . ?
F5 P1 F101 F106 -179(3) . . . . ?
F115 P1 F101 F106 -146(4) . . . . ?
F114 P1 F101 F106 84(4) . . . . ?
F105 P1 F101 F106 168(5) . . . . ?
F104 P1 F101 F106 7(4) . . . . ?
F111 P1 F101 F106 -69(4) . . . . ?
F112 P1 F101 F6 116(2) . . . . ?
F4 P1 F101 F6 19(3) . . . . ?
F3 P1 F101 F6 -155(3) . . . . ?
F1 P1 F101 F6 -63(2) . . . . ?
F5 P1 F101 F6 -161(2) . . . . ?
F115 P1 F101 F6 -128(3) . . . . ?
F106 P1 F101 F6 18(3) . . . . ?
F114 P1 F101 F6 102(2) . . . . ?
F105 P1 F101 F6 -173(6) . . . . ?
F104 P1 F101 F6 25(2) . . . . ?
F111 P1 F101 F6 -51(2) . . . . ?
F112 P1 F101 F115 -116(2) . . . . ?
F4 P1 F101 F115 146(2) . . . . ?
F3 P1 F101 F115 -26.9(15) . . . . ?
F1 P1 F101 F115 65(2) . . . . ?
F5 P1 F101 F115 -33(3) . . . . ?
F106 P1 F101 F115 146(4) . . . . ?
F114 P1 F101 F115 -129.9(19) . . . . ?
F105 P1 F101 F115 -46(8) . . . . ?
F104 P1 F101 F115 152.9(19) . . . . ?
F111 P1 F101 F115 77(2) . . . . ?
F112 P1 F101 F3 -89.5(19) . . . . ?
F4 P1 F101 F3 173(2) . . . . ?
F1 P1 F101 F3 92(2) . . . . ?
F5 P1 F101 F3 -6(3) . . . . ?
F115 P1 F101 F3 26.9(15) . . . . ?
F106 P1 F101 F3 173(4) . . . . ?
F114 P1 F101 F3 -103.1(18) . . . . ?
F105 P1 F101 F3 -19(8) . . . . ?
F104 P1 F101 F3 179.8(18) . . . . ?
F111 P1 F101 F3 103.7(18) . . . . ?
F4 P1 F101 F112 -97(2) . . . . ?
F3 P1 F101 F112 89.5(19) . . . . ?
F1 P1 F101 F112 -178.8(19) . . . . ?
F5 P1 F101 F112 84(3) . . . . ?
F115 P1 F101 F112 116(2) . . . . ?
F106 P1 F101 F112 -98(4) . . . . ?
F114 P1 F101 F112 -13.5(17) . . . . ?
F105 P1 F101 F112 71(7) . . . . ?
F104 P1 F101 F112 -90.7(17) . . . . ?
F111 P1 F101 F112 -166.8(16) . . . . ?
F115 F3 F101 F106 -82(9) . . . . ?
F103 F3 F101 F106 69(10) . . . . ?
P1 F3 F101 F106 12(8) . . . . ?
F115 F3 F101 F6 -62(6) . . . . ?
F103 F3 F101 F6 89(6) . . . . ?
P1 F3 F101 F6 33(3) . . . . ?
F103 F3 F101 F115 151(7) . . . . ?
P1 F3 F101 F115 94(4) . . . . ?
F115 F3 F101 P1 -94(4) . . . . ?
F103 F3 F101 P1 57(5) . . . . ?
F115 F3 F101 F112 -153(5) . . . . ?
F103 F3 F101 F112 -2(5) . . . . ?
P1 F3 F101 F112 -59.0(13) . . . . ?
F105 F5 F102 P1 60(9) . . . . ?
F103 F5 F102 P1 -58(6) . . . . ?
F112 P1 F102 F5 102(5) . . . . ?
F101 P1 F102 F5 44(7) . . . . ?
F4 P1 F102 F5 -151(5) . . . . ?
F3 P1 F102 F5 22(5) . . . . ?
F1 P1 F102 F5 -74(5) . . . . ?
F115 P1 F102 F5 2(6) . . . . ?
F106 P1 F102 F5 117(9) . . . . ?
F114 P1 F102 F5 122(5) . . . . ?
F105 P1 F102 F5 -129(8) . . . . ?
F104 P1 F102 F5 -161(5) . . . . ?
F111 P1 F102 F5 -87(5) . . . . ?
P1 F3 F103 F115 -64(13) . . . . ?
F101 F3 F103 F115 -108(14) . . . . ?
F115 F3 F103 F5 23(14) . . . . ?
P1 F3 F103 F5 -41(3) . . . . ?
F101 F3 F103 F5 -86(5) . . . . ?
F115 F3 F103 P1 64(13) . . . . ?
F101 F3 F103 P1 -45(3) . . . . ?
F102 F5 F103 F3 111(9) . . . . ?
F105 F5 F103 F3 74(7) . . . . ?
P1 F5 F103 F3 45(3) . . . . ?
F102 F5 F103 F115 115(8) . . . . ?
F105 F5 F103 F115 79(6) . . . . ?
P1 F5 F103 F115 49.5(16) . . . . ?
F102 F5 F103 P1 66(8) . . . . ?
F105 F5 F103 P1 30(6) . . . . ?
F112 P1 F103 F3 107(3) . . . . ?
F101 P1 F103 F3 37(3) . . . . ?
F4 P1 F103 F3 -158(3) . . . . ?
F1 P1 F103 F3 -61(4) . . . . ?
F5 P1 F103 F3 -133(4) . . . . ?
F115 P1 F103 F3 -13(3) . . . . ?
F106 P1 F103 F3 41(3) . . . . ?
F114 P1 F103 F3 126(3) . . . . ?
F105 P1 F103 F3 -144(3) . . . . ?
F104 P1 F103 F3 155(4) . . . . ?
F111 P1 F103 F3 -65(4) . . . . ?
F112 P1 F103 F115 120(2) . . . . ?
F101 P1 F103 F115 49.6(19) . . . . ?
F4 P1 F103 F115 -145(3) . . . . ?
F3 P1 F103 F115 13(3) . . . . ?
F1 P1 F103 F115 -48(2) . . . . ?
F5 P1 F103 F115 -120(2) . . . . ?
F106 P1 F103 F115 54.5(18) . . . . ?
F114 P1 F103 F115 139(2) . . . . ?
F105 P1 F103 F115 -130.7(18) . . . . ?
F104 P1 F103 F115 168(4) . . . . ?
F111 P1 F103 F115 -51(2) . . . . ?
F112 P1 F103 F5 -119(2) . . . . ?
F101 P1 F103 F5 170(2) . . . . ?
F4 P1 F103 F5 -25(3) . . . . ?
F3 P1 F103 F5 133(4) . . . . ?
F1 P1 F103 F5 72(2) . . . . ?
F115 P1 F103 F5 120(2) . . . . ?
F106 P1 F103 F5 174.9(17) . . . . ?
F114 P1 F103 F5 -101(2) . . . . ?
F105 P1 F103 F5 -10.4(19) . . . . ?
F104 P1 F103 F5 -71(4) . . . . ?
F111 P1 F103 F5 69(2) . . . . ?
P1 F4 F104 F116 97(5) . . . . ?
F105 F4 F104 F116 70(10) . . . . ?
F111 F4 F104 F116 156(5) . . . . ?
F116 F4 F104 P1 -97(5) . . . . ?
F105 F4 F104 P1 -27(8) . . . . ?
F111 F4 F104 P1 59.1(16) . . . . ?
F112 P1 F104 F116 64(6) . . . . ?
F101 P1 F104 F116 134(6) . . . . ?
F4 P1 F104 F116 -58(4) . . . . ?
F3 P1 F104 F116 135(7) . . . . ?
F1 P1 F104 F116 -127(6) . . . . ?
F5 P1 F104 F116 -41(7) . . . . ?
F115 P1 F104 F116 -178(5) . . . . ?
F106 P1 F104 F116 137(6) . . . . ?
F114 P1 F104 F116 49(6) . . . . ?
F105 P1 F104 F116 -42(6) . . . . ?
F111 P1 F104 F116 -126(6) . . . . ?
F112 P1 F104 F4 122(5) . . . . ?
F101 P1 F104 F4 -168(5) . . . . ?
F3 P1 F104 F4 -167(6) . . . . ?
F1 P1 F104 F4 -69(5) . . . . ?
F5 P1 F104 F4 17(6) . . . . ?
F115 P1 F104 F4 -121(5) . . . . ?
F106 P1 F104 F4 -165(6) . . . . ?
F114 P1 F104 F4 107(5) . . . . ?
F105 P1 F104 F4 16(5) . . . . ?
F111 P1 F104 F4 -69(5) . . . . ?
F112 P1 F111 F113 -139(5) . . . . ?
F101 P1 F111 F113 -81(2) . . . . ?
F4 P1 F111 F113 150(3) . . . . ?
F3 P1 F111 F113 -17(2) . . . . ?
F1 P1 F111 F113 -8(9) . . . . ?
F5 P1 F111 F113 56(2) . . . . ?
F115 P1 F111 F113 -28(2) . . . . ?
F106 P1 F111 F113 -106.9(19) . . . . ?
F114 P1 F111 F113 166(3) . . . . ?
F105 P1 F111 F113 87.4(19) . . . . ?
F104 P1 F111 F113 176(2) . . . . ?
F112 P1 F111 F4 70(6) . . . . ?
F101 P1 F111 F4 128(2) . . . . ?
F3 P1 F111 F4 -167.2(19) . . . . ?
F1 P1 F111 F4 -158(10) . . . . ?
F5 P1 F111 F4 -94.2(19) . . . . ?
F115 P1 F111 F4 -178.5(19) . . . . ?
F106 P1 F111 F4 102.7(18) . . . . ?
F114 P1 F111 F4 16(4) . . . . ?
F105 P1 F111 F4 -63.0(17) . . . . ?
F104 P1 F111 F4 25.1(17) . . . . ?
F116 F4 F111 F113 -85(10) . . . . ?
F104 F4 F111 F113 -113(4) . . . . ?
P1 F4 F111 F113 -32(3) . . . . ?
F105 F4 F111 F113 30(3) . . . . ?
F116 F4 F111 P1 -53(9) . . . . ?
F104 F4 F111 P1 -81(3) . . . . ?
F105 F4 F111 P1 62.0(13) . . . . ?
P1 F2 F112 F114 -70(6) . . . . ?
P1 F2 F112 F101 7(15) . . . . ?
F101 P1 F112 F2 177(6) . . . . ?
F4 P1 F112 F2 -56(6) . . . . ?
F3 P1 F112 F2 113(6) . . . . ?
F1 P1 F112 F2 -177(8) . . . . ?
F5 P1 F112 F2 43(6) . . . . ?
F115 P1 F112 F2 129(6) . . . . ?
F106 P1 F112 F2 -155(6) . . . . ?
F114 P1 F112 F2 -39(4) . . . . ?
F105 P1 F112 F2 10(6) . . . . ?
F104 P1 F112 F2 -78(6) . . . . ?
F111 P1 F112 F2 -121(7) . . . . ?
F101 P1 F112 F114 -144(5) . . . . ?
F4 P1 F112 F114 -17(5) . . . . ?
F3 P1 F112 F114 152(5) . . . . ?
F1 P1 F112 F114 -138(8) . . . . ?
F5 P1 F112 F114 82(5) . . . . ?
F115 P1 F112 F114 168(5) . . . . ?
F106 P1 F112 F114 -116(5) . . . . ?
F105 P1 F112 F114 49(5) . . . . ?
F104 P1 F112 F114 -39(5) . . . . ?
F111 P1 F112 F114 -82(7) . . . . ?
F4 P1 F112 F101 127(2) . . . . ?
F3 P1 F112 F101 -63.8(18) . . . . ?
F1 P1 F112 F101 6(10) . . . . ?
F5 P1 F112 F101 -134.0(19) . . . . ?
F115 P1 F112 F101 -48.1(17) . . . . ?
F106 P1 F112 F101 28.0(14) . . . . ?
F114 P1 F112 F101 144(5) . . . . ?
F105 P1 F112 F101 -167.1(17) . . . . ?
F104 P1 F112 F101 104.8(18) . . . . ?
F111 P1 F112 F101 62(6) . . . . ?
F106 F101 F112 F2 -88(18) . . . . ?
F6 F101 F112 F2 -71(18) . . . . ?
F115 F101 F112 F2 47(18) . . . . ?
P1 F101 F112 F2 -8(18) . . . . ?
F3 F101 F112 F2 58(18) . . . . ?
F106 F101 F112 F114 -30(7) . . . . ?
F6 F101 F112 F114 -13(6) . . . . ?
F115 F101 F112 F114 105(5) . . . . ?
P1 F101 F112 F114 50(5) . . . . ?
F3 F101 F112 F114 116(5) . . . . ?
F106 F101 F112 P1 -80(3) . . . . ?
F6 F101 F112 P1 -63(2) . . . . ?
F115 F101 F112 P1 55.0(18) . . . . ?
F3 F101 F112 P1 65.7(14) . . . . ?
P1 F1 F113 F111 -79(68) . . . . ?
P1 F1 F113 F115 39(4) . . . . ?
P1 F111 F113 F1 100(68) . . . . ?
F4 F111 F113 F1 127(69) . . . . ?
P1 F111 F113 F115 36(2) . . . . ?
F4 F111 F113 F115 63(4) . . . . ?
F4 F111 F113 P1 27(2) . . . . ?
F112 P1 F113 F1 156(3) . . . . ?
F101 P1 F113 F1 101(4) . . . . ?
F4 P1 F113 F1 -31(4) . . . . ?
F3 P1 F113 F1 159(4) . . . . ?
F5 P1 F113 F1 -124(4) . . . . ?
F115 P1 F113 F1 141(4) . . . . ?
F106 P1 F113 F1 74(4) . . . . ?
F114 P1 F113 F1 -149(6) . . . . ?
F105 P1 F113 F1 -92(4) . . . . ?
F104 P1 F113 F1 -8(4) . . . . ?
F111 P1 F113 F1 -4(4) . . . . ?
F112 P1 F113 F111 160(3) . . . . ?
F101 P1 F113 F111 105(2) . . . . ?
F4 P1 F113 F111 -27(3) . . . . ?
F3 P1 F113 F111 163(2) . . . . ?
F1 P1 F113 F111 4(4) . . . . ?
F5 P1 F113 F111 -120(2) . . . . ?
F115 P1 F113 F111 145(3) . . . . ?
F106 P1 F113 F111 78(2) . . . . ?
F114 P1 F113 F111 -145(7) . . . . ?
F105 P1 F113 F111 -88(2) . . . . ?
F104 P1 F113 F111 -5(2) . . . . ?
F112 P1 F113 F115 15(3) . . . . ?
F101 P1 F113 F115 -39.8(19) . . . . ?
F4 P1 F113 F115 -172(2) . . . . ?
F3 P1 F113 F115 18.5(18) . . . . ?
F1 P1 F113 F115 -141(4) . . . . ?
F5 P1 F113 F115 95.1(18) . . . . ?
F106 P1 F113 F115 -66.6(16) . . . . ?
F114 P1 F113 F115 70(7) . . . . ?
F105 P1 F113 F115 127.0(17) . . . . ?
F104 P1 F113 F115 -149.3(16) . . . . ?
F111 P1 F113 F115 -145(3) . . . . ?
F2 F112 F114 P1 114(6) . . . . ?
F101 F112 F114 P1 -39(3) . . . . ?
F101 P1 F114 F112 33(5) . . . . ?
F4 P1 F114 F112 164(5) . . . . ?
F3 P1 F114 F112 -28(5) . . . . ?
F1 P1 F114 F112 153(4) . . . . ?
F5 P1 F114 F112 -101(5) . . . . ?
F115 P1 F114 F112 -14(5) . . . . ?
F106 P1 F114 F112 61(5) . . . . ?
F105 P1 F114 F112 -133(5) . . . . ?
F104 P1 F114 F112 140(5) . . . . ?
F111 P1 F114 F112 149(4) . . . . ?
P1 F3 F115 F103 66(13) . . . . ?
F101 F3 F115 F103 124(12) . . . . ?
F103 F3 F115 F101 -124(12) . . . . ?
P1 F3 F115 F101 -57.9(17) . . . . ?
F103 F3 F115 F113 -15(15) . . . . ?
P1 F3 F115 F113 50(3) . . . . ?
F101 F3 F115 F113 108(4) . . . . ?
F103 F3 F115 P1 -66(13) . . . . ?
F101 F3 F115 P1 57.9(17) . . . . ?
F5 F103 F115 F3 -158(14) . . . . ?
P1 F103 F115 F3 -110(13) . . . . ?
F3 F103 F115 F101 57(13) . . . . ?
F5 F103 F115 F101 -101(2) . . . . ?
P1 F103 F115 F101 -52.8(17) . . . . ?
F3 F103 F115 F113 166(14) . . . . ?
F5 F103 F115 F113 8(2) . . . . ?
P1 F103 F115 F113 56.0(15) . . . . ?
F3 F103 F115 P1 110(13) . . . . ?
F5 F103 F115 P1 -48.1(16) . . . . ?
F106 F101 F115 F3 125(7) . . . . ?
F6 F101 F115 F3 131(5) . . . . ?
P1 F101 F115 F3 73(4) . . . . ?
F112 F101 F115 F3 26(4) . . . . ?
F106 F101 F115 F103 112(7) . . . . ?
F6 F101 F115 F103 119(3) . . . . ?
P1 F101 F115 F103 61.0(18) . . . . ?
F3 F101 F115 F103 -12(3) . . . . ?
F112 F101 F115 F103 13(2) . . . . ?
F106 F101 F115 F113 5(8) . . . . ?
F6 F101 F115 F113 11(4) . . . . ?
P1 F101 F115 F113 -47(2) . . . . ?
F3 F101 F115 F113 -120(5) . . . . ?
F112 F101 F115 F113 -95(2) . . . . ?
F106 F101 F115 P1 51(6) . . . . ?
F6 F101 F115 P1 58(3) . . . . ?
F3 F101 F115 P1 -73(4) . . . . ?
F112 F101 F115 P1 -47.8(14) . . . . ?
F1 F113 F115 F3 -99(7) . . . . ?
F111 F113 F115 F3 -95(5) . . . . ?
P1 F113 F115 F3 -56(5) . . . . ?
F1 F113 F115 F103 -103(5) . . . . ?
F111 F113 F115 F103 -99(3) . . . . ?
P1 F113 F115 F103 -59.7(16) . . . . ?
F1 F113 F115 F101 1(6) . . . . ?
F111 F113 F115 F101 4(4) . . . . ?
P1 F113 F115 F101 44(2) . . . . ?
F1 F113 F115 P1 -43(5) . . . . ?
F111 F113 F115 P1 -39(3) . . . . ?
F112 P1 F115 F3 -41(4) . . . . ?
F101 P1 F115 F3 -99(4) . . . . ?
F4 P1 F115 F3 150(4) . . . . ?
F1 P1 F115 F3 148(4) . . . . ?
F5 P1 F115 F3 58(4) . . . . ?
F106 P1 F115 F3 -114(4) . . . . ?
F114 P1 F115 F3 -36(5) . . . . ?
F105 P1 F115 F3 71(4) . . . . ?
F104 P1 F115 F3 -158(3) . . . . ?
F111 P1 F115 F3 152(4) . . . . ?
F112 P1 F115 F103 -55.5(18) . . . . ?
F101 P1 F115 F103 -113(2) . . . . ?
F4 P1 F115 F103 135(4) . . . . ?
F3 P1 F115 F103 -14(4) . . . . ?
F1 P1 F115 F103 134(2) . . . . ?
F5 P1 F115 F103 43.8(16) . . . . ?
F106 P1 F115 F103 -128.5(18) . . . . ?
F114 P1 F115 F103 -50(2) . . . . ?
F105 P1 F115 F103 56.3(19) . . . . ?
F104 P1 F115 F103 -173(2) . . . . ?
F111 P1 F115 F103 138.2(18) . . . . ?
F112 P1 F115 F101 57.8(19) . . . . ?
F4 P1 F115 F101 -111(4) . . . . ?
F3 P1 F115 F101 99(4) . . . . ?
F1 P1 F115 F101 -113(2) . . . . ?
F5 P1 F115 F101 157(2) . . . . ?
F106 P1 F115 F101 -15.2(19) . . . . ?
F114 P1 F115 F101 63(2) . . . . ?
F105 P1 F115 F101 169.6(18) . . . . ?
F104 P1 F115 F101 -59(3) . . . . ?
F111 P1 F115 F101 -108(2) . . . . ?
F112 P1 F115 F113 -173.0(16) . . . . ?
F101 P1 F115 F113 129(2) . . . . ?
F4 P1 F115 F113 18(4) . . . . ?
F3 P1 F115 F113 -132(4) . . . . ?
F1 P1 F115 F113 16.3(17) . . . . ?
F5 P1 F115 F113 -73.7(16) . . . . ?
F106 P1 F115 F113 114.0(15) . . . . ?
F114 P1 F115 F113 -167.5(17) . . . . ?
F105 P1 F115 F113 -61.2(18) . . . . ?
F104 P1 F115 F113 70(3) . . . . ?
F111 P1 F115 F113 20.7(16) . . . . ?
P1 F104 F116 F4 68(4) . . . . ?
F4 F104 F116 P1 -68(4) . . . . ?
P1 F4 F116 F104 -83(4) . . . . ?
F105 F4 F116 F104 -142(5) . . . . ?
F111 F4 F116 F104 -38(10) . . . . ?
F104 F4 F116 P1 83(4) . . . . ?
F105 F4 F116 P1 -60(3) . . . . ?
F111 F4 F116 P1 44(7) . . . . ?
F112 P1 F116 F104 -117(6) . . . . ?
F101 P1 F116 F104 -51(6) . . . . ?
F4 P1 F116 F104 79(5) . . . . ?
F3 P1 F116 F104 -139(6) . . . . ?
F1 P1 F116 F104 53(6) . . . . ?
F5 P1 F116 F104 144(6) . . . . ?
F115 P1 F116 F104 4(12) . . . . ?
F106 P1 F116 F104 -42(6) . . . . ?
F114 P1 F116 F104 -126(7) . . . . ?
F105 P1 F116 F104 136(6) . . . . ?
F111 P1 F116 F104 51(6) . . . . ?
F112 P1 F116 F4 165(7) . . . . ?
F101 P1 F116 F4 -130(7) . . . . ?
F3 P1 F116 F4 143(6) . . . . ?
F1 P1 F116 F4 -26(7) . . . . ?
F5 P1 F116 F4 65(7) . . . . ?
F115 P1 F116 F4 -75(12) . . . . ?
F106 P1 F116 F4 -120(7) . . . . ?
F114 P1 F116 F4 155(8) . . . . ?
F105 P1 F116 F4 57(7) . . . . ?
F104 P1 F116 F4 -79(5) . . . . ?
F111 P1 F116 F4 -28(7) . . . . ?
F102 F5 F105 P1 -117(10) . . . . ?
F103 F5 F105 P1 -28(5) . . . . ?
F102 F5 F105 F4 -124(10) . . . . ?
F103 F5 F105 F4 -35(8) . . . . ?
P1 F5 F105 F4 -7(3) . . . . ?
F112 P1 F105 F5 84(3) . . . . ?
F101 P1 F105 F5 17(8) . . . . ?
F4 P1 F105 F5 -173(3) . . . . ?
F3 P1 F105 F5 0(3) . . . . ?
F1 P1 F105 F5 -95(3) . . . . ?
F115 P1 F105 F5 -23(3) . . . . ?
F106 P1 F105 F5 175(4) . . . . ?
F114 P1 F105 F5 101(3) . . . . ?
F104 P1 F105 F5 179(3) . . . . ?
F111 P1 F105 F5 -107(3) . . . . ?
F112 P1 F105 F4 -102.9(19) . . . . ?
F101 P1 F105 F4 -170(7) . . . . ?
F3 P1 F105 F4 173.3(19) . . . . ?
F1 P1 F105 F4 78(2) . . . . ?
F5 P1 F105 F4 173(3) . . . . ?
F115 P1 F105 F4 150.0(19) . . . . ?
F106 P1 F105 F4 -11(5) . . . . ?
F114 P1 F105 F4 -85.5(18) . . . . ?
F104 P1 F105 F4 -7(2) . . . . ?
F111 P1 F105 F4 66.1(17) . . . . ?
F116 F4 F105 F5 88(8) . . . . ?
F104 F4 F105 F5 39(12) . . . . ?
P1 F4 F105 F5 8(4) . . . . ?
F111 F4 F105 F5 -53(4) . . . . ?
F116 F4 F105 P1 80(6) . . . . ?
F104 F4 F105 P1 31(10) . . . . ?
F111 F4 F105 P1 -61.1(15) . . . . ?
P1 F6 F106 F101 -57(8) . . . . ?
F101 F6 F106 P1 57(8) . . . . ?
F115 F101 F106 F6 18(13) . . . . ?
P1 F101 F106 F6 64(8) . . . . ?
F3 F101 F106 F6 53(13) . . . . ?
F112 F101 F106 F6 119(8) . . . . ?
F6 F101 F106 P1 -64(8) . . . . ?
F115 F101 F106 P1 -46(5) . . . . ?
F3 F101 F106 P1 -11(7) . . . . ?
F112 F101 F106 P1 54.7(13) . . . . ?
F112 P1 F106 F6 147(4) . . . . ?
F101 P1 F106 F6 -140(6) . . . . ?
F4 P1 F106 F6 41(4) . . . . ?
F3 P1 F106 F6 -133(4) . . . . ?
F1 P1 F106 F6 -37(4) . . . . ?
F5 P1 F106 F6 -137(5) . . . . ?
F115 P1 F106 F6 -112(4) . . . . ?
F114 P1 F106 F6 126(4) . . . . ?
F105 P1 F106 F6 51(7) . . . . ?
F104 P1 F106 F6 47(4) . . . . ?
F111 P1 F106 F6 -25(4) . . . . ?
F112 P1 F106 F101 -74(4) . . . . ?
F4 P1 F106 F101 -180(4) . . . . ?
F3 P1 F106 F101 6(4) . . . . ?
F1 P1 F106 F101 102(4) . . . . ?
F5 P1 F106 F101 3(7) . . . . ?
F115 P1 F106 F101 28(4) . . . . ?
F114 P1 F106 F101 -95(4) . . . . ?
F105 P1 F106 F101 -170(4) . . . . ?
F104 P1 F106 F101 -173(4) . . . . ?
F111 P1 F106 F101 114(4) . . . . ?
F9 P2 F7 F204 -132(3) . . . . ?
F206 P2 F7 F204 -27(3) . . . . ?
F202 P2 F7 F204 74(3) . . . . ?
F12 P2 F7 F204 137(3) . . . . ?
F10 P2 F7 F204 -48(3) . . . . ?
F201 P2 F7 F204 -165(2) . . . . ?
F8 P2 F7 F204 20(7) . . . . ?
F11 P2 F7 F204 40(2) . . . . ?
F205 P2 F7 F204 149(3) . . . . ?
F203 P2 F7 F204 -114(3) . . . . ?
F9 P2 F7 F205 79.2(10) . . . . ?
F206 P2 F7 F205 -175.9(12) . . . . ?
F202 P2 F7 F205 -75.1(9) . . . . ?
F12 P2 F7 F205 -11.6(11) . . . . ?
F10 P2 F7 F205 163.0(9) . . . . ?
F201 P2 F7 F205 45.5(15) . . . . ?
F8 P2 F7 F205 -129(5) . . . . ?
F11 P2 F7 F205 -108.8(9) . . . . ?
F203 P2 F7 F205 96.6(11) . . . . ?
F204 P2 F7 F205 -149(3) . . . . ?
F9 P2 F8 F206 98.6(15) . . . . ?
F202 P2 F8 F206 -110.0(15) . . . . ?
F12 P2 F8 F206 -171.3(15) . . . . ?
F7 P2 F8 F206 -53(6) . . . . ?
F10 P2 F8 F206 14.3(15) . . . . ?
F201 P2 F8 F206 131.3(18) . . . . ?
F11 P2 F8 F206 -73.3(14) . . . . ?
F205 P2 F8 F206 -177.2(13) . . . . ?
F203 P2 F8 F206 77.0(17) . . . . ?
F204 P2 F8 F206 -38(2) . . . . ?
F9 P2 F8 F201 -32.7(12) . . . . ?
F206 P2 F8 F201 -131.3(18) . . . . ?
F202 P2 F8 F201 118.8(13) . . . . ?
F12 P2 F8 F201 57.5(12) . . . . ?
F7 P2 F8 F201 175(5) . . . . ?
F10 P2 F8 F201 -117.0(12) . . . . ?
F11 P2 F8 F201 155.5(12) . . . . ?
F205 P2 F8 F201 51.5(15) . . . . ?
F203 P2 F8 F201 -54.3(15) . . . . ?
F204 P2 F8 F201 -169.1(18) . . . . ?
F206 P2 F9 F203 -98(2) . . . . ?
F202 P2 F9 F203 158.7(18) . . . . ?
F12 P2 F9 F203 124(2) . . . . ?
F7 P2 F9 F203 29(2) . . . . ?
F10 P2 F9 F203 -56.2(19) . . . . ?
F201 P2 F9 F203 -179(3) . . . . ?
F8 P2 F9 F203 -146(2) . . . . ?
F11 P2 F9 F203 -35(7) . . . . ?
F205 P2 F9 F203 90(2) . . . . ?
F204 P2 F9 F203 4(2) . . . . ?
F206 P2 F9 F201 81.2(14) . . . . ?
F202 P2 F9 F201 -22(2) . . . . ?
F12 P2 F9 F201 -56.4(12) . . . . ?
F7 P2 F9 F201 -151.9(12) . . . . ?
F10 P2 F9 F201 123.0(12) . . . . ?
F8 P2 F9 F201 33.0(12) . . . . ?
F11 P2 F9 F201 144(6) . . . . ?
F205 P2 F9 F201 -91.1(12) . . . . ?
F203 P2 F9 F201 179(3) . . . . ?
F204 P2 F9 F201 -176.6(14) . . . . ?
F9 P2 F10 F206 -108.6(16) . . . . ?
F202 P2 F10 F206 49.9(17) . . . . ?
F12 P2 F10 F206 -102(12) . . . . ?
F7 P2 F10 F206 155.0(15) . . . . ?
F201 P2 F10 F206 -64.0(16) . . . . ?
F8 P2 F10 F206 -15.3(16) . . . . ?
F11 P2 F10 F206 74.6(14) . . . . ?
F205 P2 F10 F206 -179.1(15) . . . . ?
F203 P2 F10 F206 -139.4(18) . . . . ?
F204 P2 F10 F206 130.7(18) . . . . ?
F9 P2 F11 F202 -168(6) . . . . ?
F206 P2 F11 F202 -104.3(15) . . . . ?
F12 P2 F11 F202 32.0(14) . . . . ?
F7 P2 F11 F202 126.2(13) . . . . ?
F10 P2 F11 F202 -147.7(13) . . . . ?
F201 P2 F11 F202 -29.6(18) . . . . ?
F8 P2 F11 F202 -57.4(13) . . . . ?
F205 P2 F11 F202 67.6(13) . . . . ?
F203 P2 F11 F202 162.1(14) . . . . ?
F204 P2 F11 F202 148.9(18) . . . . ?
F9 P2 F11 F204 43(7) . . . . ?
F206 P2 F11 F204 106.8(15) . . . . ?
F202 P2 F11 F204 -148.9(18) . . . . ?
F12 P2 F11 F204 -116.9(15) . . . . ?
F7 P2 F11 F204 -22.7(14) . . . . ?
F10 P2 F11 F204 63.4(13) . . . . ?
F201 P2 F11 F204 -178.5(16) . . . . ?
F8 P2 F11 F204 153.7(15) . . . . ?
F205 P2 F11 F204 -81.3(14) . . . . ?
F203 P2 F11 F204 13.2(19) . . . . ?
F9 P2 F12 F205 -78.2(18) . . . . ?
F206 P2 F12 F205 179.0(16) . . . . ?
F202 P2 F12 F205 122(2) . . . . ?
F7 P2 F12 F205 17.8(18) . . . . ?
F10 P2 F12 F205 -85(12) . . . . ?
F201 P2 F12 F205 -124(2) . . . . ?
F8 P2 F12 F205 -171.4(18) . . . . ?
F11 P2 F12 F205 98.7(17) . . . . ?
F203 P2 F12 F205 -49(2) . . . . ?
F204 P2 F12 F205 40(2) . . . . ?
F9 P2 F12 F202 159.9(12) . . . . ?
F206 P2 F12 F202 57.1(17) . . . . ?
F7 P2 F12 F202 -104.1(10) . . . . ?
F10 P2 F12 F202 153(12) . . . . ?
F201 P2 F12 F202 113.9(12) . . . . ?
F8 P2 F12 F202 66.7(10) . . . . ?
F11 P2 F12 F202 -23.2(10) . . . . ?
F205 P2 F12 F202 -122(2) . . . . ?
F203 P2 F12 F202 -170.6(11) . . . . ?
F204 P2 F12 F202 -81.4(14) . . . . ?
F9 P2 F12 F201 46.0(9) . . . . ?
F206 P2 F12 F201 -56.8(17) . . . . ?
F202 P2 F12 F201 -113.9(12) . . . . ?
F7 P2 F12 F201 142.0(10) . . . . ?
F10 P2 F12 F201 39(12) . . . . ?
F8 P2 F12 F201 -47.2(9) . . . . ?
F11 P2 F12 F201 -137.1(10) . . . . ?
F205 P2 F12 F201 124(2) . . . . ?
F203 P2 F12 F201 75.6(12) . . . . ?
F204 P2 F12 F201 164.7(13) . . . . ?
F203 F9 F201 F8 -41(6) . . . . ?
P2 F9 F201 F8 -42.1(15) . . . . ?
F203 F9 F201 P2 2(5) . . . . ?
F203 F9 F201 F12 52(5) . . . . ?
P2 F9 F201 F12 50.7(10) . . . . ?
F206 F8 F201 F9 -5(3) . . . . ?
P2 F8 F201 F9 40.8(15) . . . . ?
F206 F8 F201 P2 -45.7(17) . . . . ?
F206 F8 F201 F12 -97(2) . . . . ?
P2 F8 F201 F12 -51.6(10) . . . . ?
F206 P2 F201 F9 -102.2(14) . . . . ?
F202 P2 F201 F9 168.1(12) . . . . ?
F12 P2 F201 F9 112.8(14) . . . . ?
F7 P2 F201 F9 45.1(18) . . . . ?
F10 P2 F201 F9 -63.5(13) . . . . ?
F8 P2 F201 F9 -136.2(17) . . . . ?
F11 P2 F201 F9 -172.6(13) . . . . ?
F205 P2 F201 F9 84.2(12) . . . . ?
F203 P2 F201 F9 -0.4(14) . . . . ?
F204 P2 F201 F9 13(5) . . . . ?
F9 P2 F201 F8 136.2(17) . . . . ?
F206 P2 F201 F8 34.1(13) . . . . ?
F202 P2 F201 F8 -55.7(12) . . . . ?
F12 P2 F201 F8 -111.0(15) . . . . ?
F7 P2 F201 F8 -178.7(14) . . . . ?
F10 P2 F201 F8 72.8(13) . . . . ?
F11 P2 F201 F8 -36.4(17) . . . . ?
F205 P2 F201 F8 -139.6(13) . . . . ?
F203 P2 F201 F8 135.8(13) . . . . ?
F204 P2 F201 F8 149(5) . . . . ?
F9 P2 F201 F12 -112.8(14) . . . . ?
F206 P2 F201 F12 145.1(13) . . . . ?
F202 P2 F201 F12 55.3(11) . . . . ?
F7 P2 F201 F12 -67.7(16) . . . . ?
F10 P2 F201 F12 -176.2(12) . . . . ?
F8 P2 F201 F12 111.0(15) . . . . ?
F11 P2 F201 F12 74.6(14) . . . . ?
F205 P2 F201 F12 -28.6(10) . . . . ?
F203 P2 F201 F12 -113.2(12) . . . . ?
F204 P2 F201 F12 -100(5) . . . . ?
F205 F12 F201 F9 5(2) . . . . ?
P2 F12 F201 F9 -54.2(11) . . . . ?
F202 F12 F201 F9 -105.1(15) . . . . ?
F205 F12 F201 F8 116(2) . . . . ?
P2 F12 F201 F8 57.4(11) . . . . ?
F202 F12 F201 F8 6.5(16) . . . . ?
F205 F12 F201 P2 59.0(19) . . . . ?
F202 F12 F201 P2 -50.9(9) . . . . ?
F204 F11 F202 P2 33.0(19) . . . . ?
F204 F11 F202 F12 -2(3) . . . . ?
P2 F11 F202 F12 -35.3(15) . . . . ?
F9 P2 F202 F11 176.8(16) . . . . ?
F206 P2 F202 F11 71.1(14) . . . . ?
F12 P2 F202 F11 -144.0(16) . . . . ?
F7 P2 F202 F11 -55.4(13) . . . . ?
F10 P2 F202 F11 39.0(16) . . . . ?
F201 P2 F202 F11 159.6(13) . . . . ?
F8 P2 F202 F11 115.6(14) . . . . ?
F205 P2 F202 F11 -114.5(12) . . . . ?
F203 P2 F202 F11 -95(5) . . . . ?
F204 P2 F202 F11 -26.1(15) . . . . ?
F9 P2 F202 F12 -39(2) . . . . ?
F206 P2 F202 F12 -144.9(14) . . . . ?
F7 P2 F202 F12 88.5(12) . . . . ?
F10 P2 F202 F12 -177.1(13) . . . . ?
F201 P2 F202 F12 -56.4(11) . . . . ?
F8 P2 F202 F12 -100.5(13) . . . . ?
F11 P2 F202 F12 144.0(16) . . . . ?
F205 P2 F202 F12 29.5(10) . . . . ?
F203 P2 F202 F12 49(5) . . . . ?
F204 P2 F202 F12 117.8(14) . . . . ?
F205 F12 F202 F11 -21(3) . . . . ?
P2 F12 F202 F11 39.9(18) . . . . ?
F201 F12 F202 F11 91(2) . . . . ?
F205 F12 F202 P2 -60(2) . . . . ?
F201 F12 F202 P2 51.1(10) . . . . ?
F201 F9 F203 P2 -1(5) . . . . ?
F206 P2 F203 F9 88(2) . . . . ?
F202 P2 F203 F9 -106(5) . . . . ?
F12 P2 F203 F9 -61(2) . . . . ?
F7 P2 F203 F9 -148(2) . . . . ?
F10 P2 F203 F9 116(2) . . . . ?
F201 P2 F203 F9 1(2) . . . . ?
F8 P2 F203 F9 40(2) . . . . ?
F11 P2 F203 F9 172.4(16) . . . . ?
F205 P2 F203 F9 -86.5(19) . . . . ?
F204 P2 F203 F9 -176(2) . . . . ?
P2 F7 F204 F11 -43(2) . . . . ?
F205 F7 F204 F11 -6(5) . . . . ?
F205 F7 F204 P2 37(3) . . . . ?
F202 F11 F204 F7 14(4) . . . . ?
P2 F11 F204 F7 48(3) . . . . ?
F202 F11 F204 P2 -34.0(19) . . . . ?
F9 P2 F204 F7 55(3) . . . . ?
F206 P2 F204 F7 158(2) . . . . ?
F202 P2 F204 F7 -111(2) . . . . ?
F12 P2 F204 F7 -49(3) . . . . ?
F10 P2 F204 F7 126(3) . . . . ?
F201 P2 F204 F7 44(7) . . . . ?
F8 P2 F204 F7 -174.5(18) . . . . ?
F11 P2 F204 F7 -131(3) . . . . ?
F205 P2 F204 F7 -27(2) . . . . ?
F203 P2 F204 F7 57(2) . . . . ?
F9 P2 F204 F11 -173.5(11) . . . . ?
F206 P2 F204 F11 -70.5(12) . . . . ?
F202 P2 F204 F11 20.1(11) . . . . ?
F12 P2 F204 F11 82.4(14) . . . . ?
F7 P2 F204 F11 131(3) . . . . ?
F10 P2 F204 F11 -102.6(12) . . . . ?
F201 P2 F204 F11 176(5) . . . . ?
F8 P2 F204 F11 -43(2) . . . . ?
F205 P2 F204 F11 104.4(11) . . . . ?
F203 P2 F204 F11 -171.1(13) . . . . ?
F202 F12 F205 P2 49.4(14) . . . . ?
F201 F12 F205 P2 -48.6(13) . . . . ?
P2 F12 F205 F7 -20(2) . . . . ?
F202 F12 F205 F7 29(3) . . . . ?
F201 F12 F205 F7 -69(3) . . . . ?
F9 P2 F205 F12 99.8(19) . . . . ?
F206 P2 F205 F12 -5(8) . . . . ?
F202 P2 F205 F12 -49.5(18) . . . . ?
F7 P2 F205 F12 -160(2) . . . . ?
F10 P2 F205 F12 170.6(18) . . . . ?
F201 P2 F205 F12 48.4(18) . . . . ?
F8 P2 F205 F12 10(2) . . . . ?
F11 P2 F205 F12 -87.5(18) . . . . ?
F203 P2 F205 F12 134.4(19) . . . . ?
F204 P2 F205 F12 -145(2) . . . . ?
F9 P2 F205 F7 -100.4(11) . . . . ?
F206 P2 F205 F7 155(7) . . . . ?
F202 P2 F205 F7 110.3(9) . . . . ?
F12 P2 F205 F7 160(2) . . . . ?
F10 P2 F205 F7 -29.6(16) . . . . ?
F201 P2 F205 F7 -151.8(10) . . . . ?
F8 P2 F205 F7 170.2(11) . . . . ?
F11 P2 F205 F7 72.3(9) . . . . ?
F203 P2 F205 F7 -65.8(9) . . . . ?
F204 P2 F205 F7 15.1(13) . . . . ?
F204 F7 F205 F12 -20(5) . . . . ?
P2 F7 F205 F12 22(2) . . . . ?
F204 F7 F205 P2 -43(4) . . . . ?
P2 F10 F206 F8 27(3) . . . . ?
F201 F8 F206 F10 18(4) . . . . ?
P2 F8 F206 F10 -27(3) . . . . ?
F201 F8 F206 P2 45.7(16) . . . . ?
F9 P2 F206 F10 72.5(16) . . . . ?
F202 P2 F206 F10 -139.5(14) . . . . ?
F12 P2 F206 F10 172.0(15) . . . . ?
F7 P2 F206 F10 -31.1(18) . . . . ?
F201 P2 F206 F10 123.0(14) . . . . ?
F8 P2 F206 F10 159(2) . . . . ?
F11 P2 F206 F10 -99.5(14) . . . . ?
F205 P2 F206 F10 176(100) . . . . ?
F203 P2 F206 F10 37.6(16) . . . . ?
F204 P2 F206 F10 -44.4(16) . . . . ?
F9 P2 F206 F8 -86.7(15) . . . . ?
F202 P2 F206 F8 61.3(13) . . . . ?
F12 P2 F206 F8 13(2) . . . . ?
F7 P2 F206 F8 169.7(12) . . . . ?
F10 P2 F206 F8 -159(2) . . . . ?
F201 P2 F206 F8 -36.2(13) . . . . ?
F11 P2 F206 F8 101.3(14) . . . . ?
F205 P2 F206 F8 17(8) . . . . ?
F203 P2 F206 F8 -121.6(14) . . . . ?
F204 P2 F206 F8 156.4(16) . . . . ?
C48A C49 C48 N10 24(9) . . . . ?
C49 C48 N10 C48 -23(8) . . . 2 ?
C48A C48 N10 C48 -4(2) . . . 2 ?
C48 C49 C48A N10A -151(49) . . . . ?
N10A N10A C48A C49 162(45) 2 . . . ?
N10A N10A C48A C48 13(11) 2 . . . ?
N10 C48 C48A C49 -172(3) . . . . ?
N10 C48 C48A N10A 4(6) . . . . ?
C49 C48 C48A N10A 176(7) . . . . ?
